data_1562358
loop_
_publ_author_name
'Dai, Shengyu'
'Li, Gen'
'Lu, Weiqing'
'Liao, Yudan'
'Fan, Weigang'

_publ_section_title
;
 Suppression of chain transfer via a restricted rotation effect of
 dibenzosuberyl substituents in polymerization catalysis
;
_journal_issue 22
_journal_name_full 'Polymer Chemistry'
_journal_page_first 3240
_journal_page_last 3249
_journal_paper_doi 10.1039/D1PY00333J
_journal_volume 12
_journal_year 2021
_chemical_formula_sum 'C70 H52 Br2 N2 Ni'
_chemical_formula_weight 1139.67
_space_group_IT_number 2
_space_group_name_Hall '-P 1'
_space_group_name_H-M_alt 'P -1'
_symmetry_cell_setting triclinic
_symmetry_space_group_name_H-M 'P -1'
_atom_sites_solution_hydrogens geom
_atom_sites_solution_primary direct
_atom_sites_solution_secondary difmap
_audit_creation_method SHELXL-97
_audit_update_record
;
2021-02-09 deposited with the CCDC.	2021-05-03 downloaded from the CCDC.
;
_cell_angle_alpha 66.1380(10)
_cell_angle_beta 87.031(3)
_cell_angle_gamma 70.111(2)
_cell_formula_units_Z 4
_cell_length_a 17.6855(16)
_cell_length_b 19.5147(18)
_cell_length_c 21.7741(19)
_cell_measurement_reflns_used 3261
_cell_measurement_temperature 298(2)
_cell_measurement_theta_max 27.754
_cell_measurement_theta_min 2.439
_cell_volume 6430.3(10)
_computing_cell_refinement 'Bruker SMART'
_computing_data_collection 'Bruker SMART'
_computing_data_reduction 'Bruker SHELXTL'
_computing_molecular_graphics 'Bruker SHELXTL'
_computing_publication_material 'Bruker SHELXTL'
_computing_structure_refinement 'SHELXL-97 (Sheldrick, 1997)'
_computing_structure_solution 'SHELXS-97 (Sheldrick, 1990)'
_diffrn_ambient_temperature 298(2)
_diffrn_measured_fraction_theta_full 0.986
_diffrn_measured_fraction_theta_max 0.986
_diffrn_measurement_device_type 'CCD area detector'
_diffrn_measurement_method 'phi and omega scans'
_diffrn_radiation_monochromator graphite
_diffrn_radiation_source 'fine-focus sealed tube'
_diffrn_radiation_type MoK\a
_diffrn_radiation_wavelength 0.71073
_diffrn_reflns_av_R_equivalents 0.0997
_diffrn_reflns_av_sigmaI/netI 0.2503
_diffrn_reflns_limit_h_max 19
_diffrn_reflns_limit_h_min -21
_diffrn_reflns_limit_k_max 23
_diffrn_reflns_limit_k_min -20
_diffrn_reflns_limit_l_max 25
_diffrn_reflns_limit_l_min -24
_diffrn_reflns_number 33040
_diffrn_reflns_theta_full 25.02
_diffrn_reflns_theta_max 25.02
_diffrn_reflns_theta_min 2.15
_exptl_absorpt_coefficient_mu 1.583
_exptl_absorpt_correction_T_max 0.9394
_exptl_absorpt_correction_T_min 0.7425
_exptl_absorpt_correction_type multi-scan
_exptl_absorpt_process_details sadabs
_exptl_crystal_density_diffrn 1.177
_exptl_crystal_density_meas 1.108
_exptl_crystal_density_method 'not measured'
_exptl_crystal_description block
_exptl_crystal_F_000 2336
_exptl_crystal_size_max 0.20
_exptl_crystal_size_mid 0.17
_exptl_crystal_size_min 0.04
_platon_squeeze_details
;
;
_refine_diff_density_max 0.697
_refine_diff_density_min -0.566
_refine_diff_density_rms 0.111
_refine_ls_extinction_method none
_refine_ls_goodness_of_fit_ref 1.165
_refine_ls_hydrogen_treatment mixed
_refine_ls_matrix_type full
_refine_ls_number_parameters 1359
_refine_ls_number_reflns 22376
_refine_ls_number_restraints 0
_refine_ls_restrained_S_all 1.165
_refine_ls_R_factor_all 0.2212
_refine_ls_R_factor_gt 0.1169
_refine_ls_shift/su_max 0.001
_refine_ls_shift/su_mean 0.000
_refine_ls_structure_factor_coef Fsqd
_refine_ls_weighting_details 'calc w=1/[\s^2^(Fo^2^)+(0.0525P)^2^+0.0000P] where P=(Fo^2^+2Fc^2^)/3'
_refine_ls_weighting_scheme calc
_refine_ls_wR_factor_gt 0.2321
_refine_ls_wR_factor_ref 0.2475
_reflns_number_gt 6676
_reflns_number_total 22376
_reflns_threshold_expression >2sigma(I)
_cod_data_source_file d1py00333j2.cif
_cod_data_source_block 191019a
_cod_depositor_comments
;
The following automatic conversions were performed:

data item '_symmetry_cell_setting' value 'Triclinic' was changed to
'triclinic' in accordance with the
/home/data/users/saulius/crontab/automatic-downloads/rss-feeds/RSC/lib/dictionaries/cif_core.dic
dictionary named 'cif_core.dic' version 2.4.2 last updated on
2011-04-26.

Automatic conversion script
Id: cif_fix_values 7556 2019-12-06 15:28:31Z antanas 

 Adding full bibliography for 1562355--1562358.cif.
;
_cod_original_sg_symbol_H-M P-1
_cod_database_code 1562358

loop_
_symmetry_equiv_pos_as_xyz
'x, y, z'
'-x, -y, -z'

loop_
_atom_site_label
_atom_site_type_symbol
_atom_site_fract_x
_atom_site_fract_y
_atom_site_fract_z
_atom_site_U_iso_or_equiv
_atom_site_adp_type
_atom_site_occupancy
_atom_site_symmetry_multiplicity
_atom_site_calc_flag
_atom_site_refinement_flags
_atom_site_disorder_assembly
_atom_site_disorder_group
Ni1 Ni 0.62817(8) 0.15454(8) 0.32989(7) 0.0614(5) Uani 1 1 d . . .
Ni2 Ni 0.18972(9) 0.58439(9) 0.24376(8) 0.0724(5) Uani 1 1 d . . .
Br1 Br 0.58658(8) 0.14472(8) 0.43543(7) 0.0913(5) Uani 1 1 d . . .
Br2 Br 0.58913(8) 0.27268(7) 0.23045(6) 0.0833(5) Uani 1 1 d . . .
Br3 Br 0.11348(9) 0.65207(10) 0.30726(8) 0.1186(6) Uani 1 1 d . . .
Br4 Br 0.15272(9) 0.49438(9) 0.21744(8) 0.1125(6) Uani 1 1 d . . .
N1 N 0.7467(5) 0.1054(5) 0.3225(4) 0.055(2) Uani 1 1 d . . .
N2 N 0.6207(6) 0.0591(5) 0.3193(4) 0.064(3) Uani 1 1 d . . .
N3 N 0.3087(6) 0.5449(6) 0.2752(5) 0.062(3) Uani 1 1 d . . .
N4 N 0.2208(7) 0.6644(5) 0.1618(5) 0.069(3) Uani 1 1 d . . .
C1 C 0.7596(7) 0.0425(7) 0.3116(5) 0.061(3) Uani 1 1 d . . .
C2 C 0.6925(8) 0.0149(7) 0.3124(6) 0.065(3) Uani 1 1 d . . .
C3 C 0.7254(9) -0.0632(8) 0.3063(6) 0.072(4) Uani 1 1 d . . .
C4 C 0.8057(10) -0.0758(9) 0.3002(6) 0.082(4) Uani 1 1 d . . .
C5 C 0.8336(9) -0.0145(8) 0.2976(6) 0.071(4) Uani 1 1 d . . .
C6 C 0.9116(9) -0.0191(8) 0.2875(6) 0.078(4) Uani 1 1 d . . .
H6 H 0.9295 0.0203 0.2882 0.093 Uiso 1 1 calc R . .
C7 C 0.9652(8) -0.0852(9) 0.2759(6) 0.097(5) Uani 1 1 d . . .
H7 H 1.0182 -0.0885 0.2677 0.116 Uiso 1 1 calc R . .
C8 C 0.9383(10) -0.1443(9) 0.2770(7) 0.090(5) Uani 1 1 d . . .
H8 H 0.9741 -0.1866 0.2687 0.108 Uiso 1 1 calc R . .
C9 C 0.8611(11) -0.1436(9) 0.2897(7) 0.087(4) Uani 1 1 d . . .
C10 C 0.8257(12) -0.2010(10) 0.2959(8) 0.113(5) Uani 1 1 d . . .
H10 H 0.8576 -0.2479 0.2923 0.136 Uiso 1 1 calc R . .
C11 C 0.7487(11) -0.1906(9) 0.3068(7) 0.101(5) Uani 1 1 d . . .
H11 H 0.7295 -0.2313 0.3123 0.121 Uiso 1 1 calc R . .
C12 C 0.6955(8) -0.1204(9) 0.3102(6) 0.087(4) Uani 1 1 d . . .
H12 H 0.6411 -0.1130 0.3149 0.105 Uiso 1 1 calc R . .
C13 C 0.8089(7) 0.1354(7) 0.3273(6) 0.060(3) Uani 1 1 d . . .
C14 C 0.8402(7) 0.1174(7) 0.3939(6) 0.054(3) Uani 1 1 d . . .
C15 C 0.8962(7) 0.1511(7) 0.3979(6) 0.060(3) Uani 1 1 d . . .
H15 H 0.9168 0.1402 0.4406 0.072 Uiso 1 1 calc R . .
C16 C 0.9227(7) 0.1985(7) 0.3443(7) 0.053(3) Uani 1 1 d . . .
C17 C 0.8948(7) 0.2128(6) 0.2808(6) 0.063(3) Uani 1 1 d . . .
H17 H 0.9142 0.2440 0.2433 0.076 Uiso 1 1 calc R . .
C18 C 0.8389(7) 0.1823(7) 0.2714(6) 0.062(3) Uani 1 1 d . . .
C19 C 0.8171(6) 0.0600(7) 0.4543(6) 0.057(3) Uani 1 1 d . . .
H19 H 0.7592 0.0736 0.4438 0.069 Uiso 1 1 calc R . .
C20 C 0.8637(7) 0.0077(7) 0.5789(6) 0.064(3) Uani 1 1 d . . .
H20 H 0.8931 -0.0413 0.5779 0.076 Uiso 1 1 calc R . .
C21 C 0.8219(7) 0.0685(7) 0.5222(6) 0.057(3) Uani 1 1 d . . .
C22 C 0.7774(7) 0.1437(7) 0.5226(6) 0.072(4) Uani 1 1 d . . .
H22 H 0.7502 0.1867 0.4829 0.086 Uiso 1 1 calc R . .
C23 C 0.7748(7) 0.1526(7) 0.5811(7) 0.082(4) Uani 1 1 d . . .
H23 H 0.7440 0.2020 0.5808 0.098 Uiso 1 1 calc R . .
C24 C 0.8173(7) 0.0894(7) 0.6437(6) 0.067(3) Uani 1 1 d . . .
C25 C 0.8641(7) 0.0161(7) 0.6393(6) 0.068(3) Uani 1 1 d . . .
C26 C 0.9077(7) -0.0479(8) 0.7001(7) 0.084(4) Uani 1 1 d . . .
H26 H 0.9410 -0.0959 0.6991 0.101 Uiso 1 1 calc R . .
C27 C 0.9015(8) -0.0402(8) 0.7614(6) 0.087(4) Uani 1 1 d . . .
H27 H 0.9297 -0.0836 0.8006 0.105 Uiso 1 1 calc R . .
C28 C 0.8538(8) 0.0314(9) 0.7650(7) 0.086(4) Uani 1 1 d . . .
H28 H 0.8487 0.0353 0.8063 0.103 Uiso 1 1 calc R . .
C29 C 0.8150(7) 0.0951(8) 0.7073(7) 0.075(4) Uani 1 1 d . . .
H29 H 0.7861 0.1439 0.7091 0.090 Uiso 1 1 calc R . .
C30 C 0.9325(9) -0.0602(9) 0.4514(6) 0.083(4) Uani 1 1 d . . .
H30 H 0.9669 -0.0309 0.4400 0.100 Uiso 1 1 calc R . .
C31 C 0.8539(9) -0.0265(8) 0.4644(6) 0.067(4) Uani 1 1 d . . .
C32 C 0.8026(9) -0.0703(10) 0.4814(6) 0.086(4) Uani 1 1 d . . .
H32 H 0.7500 -0.0477 0.4900 0.103 Uiso 1 1 calc R . .
C33 C 0.8298(11) -0.1479(12) 0.4855(7) 0.114(6) Uani 1 1 d . . .
H33 H 0.7954 -0.1772 0.4968 0.137 Uiso 1 1 calc R . .
C34 C 0.9084(14) -0.1817(12) 0.4725(8) 0.098(5) Uani 1 1 d . . .
C35 C 0.9597(13) -0.1378(10) 0.4555(7) 0.093(5) Uani 1 1 d . . .
C36 C 1.0383(13) -0.1716(13) 0.4426(8) 0.133(6) Uani 1 1 d . . .
H36 H 1.0727 -0.1422 0.4312 0.159 Uiso 1 1 calc R . .
C37 C 1.0656(14) -0.2492(14) 0.4466(10) 0.152(8) Uani 1 1 d . . .
H37 H 1.1181 -0.2718 0.4380 0.183 Uiso 1 1 calc R . .
C38 C 1.0142(16) -0.2930(13) 0.4637(10) 0.142(7) Uani 1 1 d . . .
H38 H 1.0324 -0.3449 0.4664 0.171 Uiso 1 1 calc R . .
C39 C 0.9356(14) -0.2593(14) 0.4766(9) 0.152(8) Uani 1 1 d . . .
H39 H 0.9012 -0.2886 0.4880 0.182 Uiso 1 1 calc R . .
C40 C 0.9811(7) 0.2354(6) 0.3517(5) 0.077(4) Uani 1 1 d . . .
H40A H 0.9558 0.2737 0.3703 0.115 Uiso 1 1 calc R . .
H40B H 0.9975 0.2616 0.3082 0.115 Uiso 1 1 calc R . .
H40C H 1.0277 0.1945 0.3813 0.115 Uiso 1 1 calc R . .
C41 C 0.8067(7) 0.1987(7) 0.2001(6) 0.080(4) Uani 1 1 d . . .
H41A H 0.8107 0.1492 0.1986 0.121 Uiso 1 1 calc R . .
H41B H 0.8383 0.2235 0.1672 0.121 Uiso 1 1 calc R . .
H41C H 0.7513 0.2336 0.1904 0.121 Uiso 1 1 calc R . .
C42 C 0.5527(8) 0.0349(8) 0.3204(7) 0.077(4) Uani 1 1 d . . .
C43 C 0.5010(9) 0.0684(8) 0.2603(8) 0.088(4) Uani 1 1 d . . .
C44 C 0.4351(9) 0.0474(9) 0.2627(8) 0.105(5) Uani 1 1 d . . .
H44 H 0.4005 0.0700 0.2235 0.126 Uiso 1 1 calc R . .
C45 C 0.4157(9) -0.0083(9) 0.3233(8) 0.099(5) Uani 1 1 d . . .
C46 C 0.4661(9) -0.0380(8) 0.3798(7) 0.102(5) Uani 1 1 d . . .
H46 H 0.4543 -0.0731 0.4197 0.122 Uiso 1 1 calc R . .
C47 C 0.5345(8) -0.0185(8) 0.3813(8) 0.083(4) Uani 1 1 d . . .
C48 C 0.5212(8) 0.1249(8) 0.1951(7) 0.080(4) Uani 1 1 d . . .
H48 H 0.5471 0.1550 0.2078 0.096 Uiso 1 1 calc R . .
C49 C 0.4222(9) 0.1840(9) 0.0910(8) 0.106(5) Uani 1 1 d . . .
H49 H 0.4509 0.1421 0.0792 0.127 Uiso 1 1 calc R . .
C50 C 0.4483(9) 0.1867(10) 0.1451(8) 0.093(5) Uani 1 1 d . . .
C51 C 0.3985(10) 0.2498(11) 0.1642(8) 0.113(5) Uani 1 1 d . . .
H51 H 0.4161 0.2514 0.2029 0.135 Uiso 1 1 calc R . .
C52 C 0.3243(11) 0.3095(10) 0.1276(10) 0.129(6) Uani 1 1 d . . .
H52 H 0.2917 0.3465 0.1433 0.155 Uiso 1 1 calc R . .
C53 C 0.3036(12) 0.3091(13) 0.0666(10) 0.118(6) Uani 1 1 d . . .
C54 C 0.3478(11) 0.2466(12) 0.0485(10) 0.109(6) Uani 1 1 d . . .
C55 C 0.3213(11) 0.2445(11) -0.0071(10) 0.131(6) Uani 1 1 d . . .
H55 H 0.3502 0.2018 -0.0179 0.157 Uiso 1 1 calc R . .
C56 C 0.2512(12) 0.3042(13) -0.0508(10) 0.136(7) Uani 1 1 d . . .
H56 H 0.2364 0.3047 -0.0914 0.163 Uiso 1 1 calc R . .
C57 C 0.2080(12) 0.3598(13) -0.0284(11) 0.135(7) Uani 1 1 d . . .
H57 H 0.1594 0.3958 -0.0540 0.162 Uiso 1 1 calc R . .
C58 C 0.2260(11) 0.3703(10) 0.0270(10) 0.134(6) Uani 1 1 d . . .
H58 H 0.1935 0.4111 0.0386 0.161 Uiso 1 1 calc R . .
C59 C 0.6573(16) 0.0869(11) 0.1426(9) 0.128(6) Uani 1 1 d . . .
H59 H 0.6699 0.1288 0.1440 0.154 Uiso 1 1 calc R . .
C60 C 0.5837(13) 0.0784(13) 0.1620(8) 0.106(5) Uani 1 1 d . . .
C61 C 0.5649(13) 0.0158(16) 0.1598(9) 0.131(7) Uani 1 1 d . . .
H61 H 0.5156 0.0101 0.1728 0.157 Uiso 1 1 calc R . .
C62 C 0.6196(19) -0.0384(15) 0.1383(11) 0.167(9) Uani 1 1 d . . .
H62 H 0.6070 -0.0803 0.1368 0.201 Uiso 1 1 calc R . .
C63 C 0.693(2) -0.030(3) 0.1189(12) 0.165(11) Uani 1 1 d . . .
C64 C 0.7120(19) 0.033(2) 0.1210(12) 0.151(10) Uani 1 1 d . . .
C65 C 0.786(2) 0.0413(17) 0.1016(12) 0.187(10) Uani 1 1 d . . .
H65 H 0.7982 0.0832 0.1031 0.225 Uiso 1 1 calc R . .
C66 C 0.8403(19) -0.013(2) 0.0801(13) 0.187(12) Uani 1 1 d . . .
H66 H 0.8895 -0.0072 0.0671 0.224 Uiso 1 1 calc R . .
C67 C 0.821(2) -0.076(2) 0.0779(14) 0.187(11) Uani 1 1 d . . .
H67 H 0.8581 -0.1118 0.0635 0.225 Uiso 1 1 calc R . .
C68 C 0.748(2) -0.0840(16) 0.0973(13) 0.194(11) Uani 1 1 d . . .
H68 H 0.7353 -0.1259 0.0959 0.233 Uiso 1 1 calc R . .
C69 C 0.3428(9) -0.0293(10) 0.3221(8) 0.166(8) Uani 1 1 d . . .
H69A H 0.3565 -0.0861 0.3456 0.248 Uiso 1 1 calc R . .
H69B H 0.3230 -0.0124 0.2762 0.248 Uiso 1 1 calc R . .
H69C H 0.3018 -0.0030 0.3439 0.248 Uiso 1 1 calc R . .
C70 C 0.5899(7) -0.0577(7) 0.4475(6) 0.096(4) Uani 1 1 d . . .
H70A H 0.6013 -0.0173 0.4558 0.144 Uiso 1 1 calc R . .
H70B H 0.6395 -0.0956 0.4439 0.144 Uiso 1 1 calc R . .
H70C H 0.5634 -0.0847 0.4841 0.144 Uiso 1 1 calc R . .
C71 C 0.3466(8) 0.5833(7) 0.2318(7) 0.063(4) Uani 1 1 d . . .
C72 C 0.2958(9) 0.6557(7) 0.1670(6) 0.062(4) Uani 1 1 d . . .
C73 C 0.3460(9) 0.6970(9) 0.1290(8) 0.069(4) Uani 1 1 d . . .
C74 C 0.4276(9) 0.6482(8) 0.1621(7) 0.070(4) Uani 1 1 d . . .
C75 C 0.4309(9) 0.5794(8) 0.2206(7) 0.069(4) Uani 1 1 d . . .
C76 C 0.5049(8) 0.5237(7) 0.2587(6) 0.070(4) Uani 1 1 d . . .
H76 H 0.5078 0.4786 0.2976 0.084 Uiso 1 1 calc R . .
C77 C 0.5748(9) 0.5418(9) 0.2331(7) 0.083(4) Uani 1 1 d . . .
H77 H 0.6249 0.5057 0.2558 0.100 Uiso 1 1 calc R . .
C78 C 0.5734(9) 0.6104(9) 0.1760(8) 0.087(4) Uani 1 1 d . . .
H78 H 0.6214 0.6194 0.1632 0.104 Uiso 1 1 calc R . .
C79 C 0.4970(10) 0.6673(9) 0.1368(7) 0.076(4) Uani 1 1 d . . .
C80 C 0.4819(9) 0.7377(9) 0.0780(7) 0.086(4) Uani 1 1 d . . .
H80 H 0.5258 0.7519 0.0595 0.103 Uiso 1 1 calc R . .
C81 C 0.4058(10) 0.7872(8) 0.0460(7) 0.091(4) Uani 1 1 d . . .
H81 H 0.3982 0.8349 0.0084 0.110 Uiso 1 1 calc R . .
C82 C 0.3399(9) 0.7638(8) 0.0717(7) 0.076(4) Uani 1 1 d . . .
H82 H 0.2890 0.7956 0.0484 0.092 Uiso 1 1 calc R . .
C83 C 0.3514(6) 0.4791(7) 0.3384(6) 0.061(3) Uani 1 1 d . . .
C84 C 0.3561(7) 0.4932(7) 0.3953(6) 0.064(3) Uani 1 1 d . . .
C85 C 0.3916(7) 0.4300(8) 0.4545(6) 0.073(4) Uani 1 1 d . . .
H85 H 0.3975 0.4397 0.4921 0.087 Uiso 1 1 calc R . .
C86 C 0.4203(7) 0.3490(8) 0.4611(6) 0.077(4) Uani 1 1 d . . .
C87 C 0.4155(7) 0.3396(7) 0.4048(7) 0.073(4) Uani 1 1 d . . .
H87 H 0.4385 0.2881 0.4069 0.088 Uiso 1 1 calc R . .
C88 C 0.3782(7) 0.4018(7) 0.3414(6) 0.067(4) Uani 1 1 d . . .
C89 C 0.3282(7) 0.5812(7) 0.3890(5) 0.062(3) Uani 1 1 d . . .
H89 H 0.2785 0.6111 0.3580 0.074 Uiso 1 1 calc R . .
C90 C 0.3448(7) 0.6127(6) 0.4911(6) 0.067(4) Uani 1 1 d . . .
H90 H 0.3897 0.6251 0.4731 0.081 Uiso 1 1 calc R . .
C91 C 0.3055(8) 0.5863(7) 0.4584(6) 0.069(4) Uani 1 1 d . . .
C92 C 0.2358(8) 0.5636(7) 0.4860(6) 0.074(4) Uani 1 1 d . . .
H92 H 0.2106 0.5431 0.4649 0.088 Uiso 1 1 calc R . .
C93 C 0.2086(8) 0.5727(7) 0.5423(7) 0.088(4) Uani 1 1 d . . .
H93 H 0.1639 0.5595 0.5600 0.106 Uiso 1 1 calc R . .
C94 C 0.2519(10) 0.6044(8) 0.5756(7) 0.085(4) Uani 1 1 d . . .
C95 C 0.3213(9) 0.6221(7) 0.5504(6) 0.068(4) Uani 1 1 d . . .
C96 C 0.3563(8) 0.6503(7) 0.5823(7) 0.082(4) Uani 1 1 d . . .
H96 H 0.4012 0.6635 0.5653 0.098 Uiso 1 1 calc R . .
C97 C 0.3296(10) 0.6608(7) 0.6391(7) 0.085(4) Uani 1 1 d . . .
H97 H 0.3582 0.6777 0.6613 0.102 Uiso 1 1 calc R . .
C98 C 0.2623(11) 0.6469(8) 0.6629(7) 0.091(5) Uani 1 1 d . . .
H98 H 0.2431 0.6590 0.6992 0.109 Uiso 1 1 calc R . .
C99 C 0.2200(9) 0.6158(8) 0.6365(7) 0.097(5) Uani 1 1 d . . .
H99 H 0.1755 0.6031 0.6552 0.116 Uiso 1 1 calc R . .
C100 C 0.4707(11) 0.5911(9) 0.3727(7) 0.088(4) Uani 1 1 d . . .
H100 H 0.4953 0.5397 0.4056 0.105 Uiso 1 1 calc R . .
C101 C 0.3871(10) 0.6233(9) 0.3592(7) 0.072(4) Uani 1 1 d . . .
C102 C 0.3503(10) 0.7003(10) 0.3100(8) 0.086(4) Uani 1 1 d . . .
H102 H 0.2944 0.7218 0.3010 0.103 Uiso 1 1 calc R . .
C103 C 0.3972(13) 0.7450(10) 0.2742(8) 0.107(5) Uani 1 1 d . . .
H103 H 0.3726 0.7965 0.2413 0.129 Uiso 1 1 calc R . .
C104 C 0.4808(14) 0.7129(13) 0.2876(10) 0.099(5) Uani 1 1 d . . .
C105 C 0.5176(13) 0.6359(13) 0.3369(10) 0.094(5) Uani 1 1 d . . .
C106 C 0.6012(14) 0.6037(10) 0.3503(9) 0.115(5) Uani 1 1 d . . .
H106 H 0.6258 0.5523 0.3832 0.138 Uiso 1 1 calc R . .
C107 C 0.6481(12) 0.6485(13) 0.3145(10) 0.131(6) Uani 1 1 d . . .
H107 H 0.7040 0.6270 0.3235 0.157 Uiso 1 1 calc R . .
C108 C 0.6113(14) 0.7254(13) 0.2653(10) 0.131(6) Uani 1 1 d . . .
H108 H 0.6426 0.7554 0.2413 0.157 Uiso 1 1 calc R . .
C109 C 0.5277(15) 0.7576(11) 0.2518(9) 0.125(6) Uani 1 1 d . . .
H109 H 0.5031 0.8091 0.2189 0.151 Uiso 1 1 calc R . .
C110 C 0.4552(8) 0.2811(7) 0.5283(6) 0.115(5) Uani 1 1 d . . .
H11A H 0.4358 0.2386 0.5345 0.173 Uiso 1 1 calc R . .
H11B H 0.4391 0.2993 0.5635 0.173 Uiso 1 1 calc R . .
H11C H 0.5131 0.2619 0.5300 0.173 Uiso 1 1 calc R . .
C111 C 0.3770(6) 0.3845(7) 0.2816(6) 0.080(4) Uani 1 1 d . . .
H11D H 0.3247 0.4140 0.2565 0.120 Uiso 1 1 calc R . .
H11E H 0.3884 0.3283 0.2957 0.120 Uiso 1 1 calc R . .
H11F H 0.4173 0.4000 0.2536 0.120 Uiso 1 1 calc R . .
C112 C 0.1680(7) 0.7270(8) 0.1022(6) 0.075(4) Uani 1 1 d . . .
C113 C 0.1543(7) 0.7103(7) 0.0477(6) 0.067(3) Uani 1 1 d . . .
C114 C 0.1018(7) 0.7714(8) -0.0062(6) 0.087(4) Uani 1 1 d . . .
H114 H 0.0907 0.7600 -0.0415 0.104 Uiso 1 1 calc R . .
C115 C 0.0635(8) 0.8503(8) -0.0118(7) 0.099(5) Uani 1 1 d . . .
C116 C 0.0774(8) 0.8624(8) 0.0439(7) 0.102(5) Uani 1 1 d . . .
H116 H 0.0499 0.9125 0.0437 0.122 Uiso 1 1 calc R . .
C117 C 0.1309(8) 0.8035(8) 0.1018(6) 0.087(4) Uani 1 1 d . . .
C118 C 0.1999(8) 0.6263(7) 0.0483(6) 0.069(4) Uani 1 1 d . . .
H118 H 0.2013 0.5865 0.0941 0.082 Uiso 1 1 calc R . .
C119 C 0.3482(9) 0.5540(7) 0.0762(6) 0.072(4) Uani 1 1 d . . .
H119 H 0.3370 0.5136 0.1122 0.087 Uiso 1 1 calc R . .
C120 C 0.2879(8) 0.6193(9) 0.0342(7) 0.069(4) Uani 1 1 d . . .
C121 C 0.3078(9) 0.6791(9) -0.0233(7) 0.085(4) Uani 1 1 d . . .
H121 H 0.2658 0.7226 -0.0529 0.102 Uiso 1 1 calc R . .
C122 C 0.3868(10) 0.6744(8) -0.0363(7) 0.079(4) Uani 1 1 d . . .
H122 H 0.3973 0.7135 -0.0741 0.094 Uiso 1 1 calc R . .
C123 C 0.4463(10) 0.6135(9) 0.0057(8) 0.075(4) Uani 1 1 d . . .
C124 C 0.4343(9) 0.5487(9) 0.0628(7) 0.069(4) Uani 1 1 d . . .
C125 C 0.4973(10) 0.4838(8) 0.1086(7) 0.079(4) Uani 1 1 d . . .
H125 H 0.4880 0.4429 0.1454 0.095 Uiso 1 1 calc R . .
C126 C 0.5720(10) 0.4851(8) 0.0955(7) 0.081(4) Uani 1 1 d . . .
H126 H 0.6152 0.4434 0.1250 0.097 Uiso 1 1 calc R . .
C127 C 0.5898(9) 0.5457(9) 0.0397(8) 0.082(4) Uani 1 1 d . . .
H127 H 0.6434 0.5415 0.0341 0.098 Uiso 1 1 calc R . .
C128 C 0.5307(10) 0.6093(9) -0.0056(7) 0.082(4) Uani 1 1 d . . .
H128 H 0.5426 0.6485 -0.0422 0.098 Uiso 1 1 calc R . .
C129 C 0.1837(7) 0.5987(6) -0.0534(6) 0.075(4) Uani 1 1 d . . .
H129 H 0.2348 0.6006 -0.0637 0.090 Uiso 1 1 calc R . .
C130 C 0.1547(9) 0.6115(7) 0.0018(6) 0.074(4) Uani 1 1 d . . .
C131 C 0.0750(9) 0.6076(7) 0.0162(6) 0.086(4) Uani 1 1 d . . .
H131 H 0.0527 0.6144 0.0539 0.103 Uiso 1 1 calc R . .
C132 C 0.0323(8) 0.5940(7) -0.0260(7) 0.087(4) Uani 1 1 d . . .
H132 H -0.0195 0.5934 -0.0168 0.105 Uiso 1 1 calc R . .
C133 C 0.0636(10) 0.5809(7) -0.0823(7) 0.079(4) Uani 1 1 d . . .
C134 C 0.1403(10) 0.5824(7) -0.0964(7) 0.075(4) Uani 1 1 d . . .
C135 C 0.1712(8) 0.5695(7) -0.1517(7) 0.085(4) Uani 1 1 d . . .
H135 H 0.2224 0.5713 -0.1618 0.102 Uiso 1 1 calc R . .
C136 C 0.1274(11) 0.5536(8) -0.1934(7) 0.093(5) Uani 1 1 d . . .
H136 H 0.1506 0.5391 -0.2277 0.112 Uiso 1 1 calc R . .
C137 C 0.0505(11) 0.5603(8) -0.1813(8) 0.095(5) Uani 1 1 d . . .
H137 H 0.0185 0.5584 -0.2127 0.114 Uiso 1 1 calc R . .
C138 C 0.0154(8) 0.5697(7) -0.1262(8) 0.092(4) Uani 1 1 d . . .
H138 H -0.0365 0.5688 -0.1177 0.111 Uiso 1 1 calc R . .
C139 C 0.1507(8) 0.8243(7) 0.1580(6) 0.107(5) Uani 1 1 d . . .
H13A H 0.1250 0.8807 0.1455 0.160 Uiso 1 1 calc R . .
H13B H 0.2081 0.8100 0.1649 0.160 Uiso 1 1 calc R . .
H13C H 0.1315 0.7953 0.1990 0.160 Uiso 1 1 calc R . .
C140 C 0.0063(9) 0.9139(8) -0.0697(7) 0.145(7) Uani 1 1 d . . .
H14A H -0.0446 0.9346 -0.0541 0.217 Uiso 1 1 calc R . .
H14B H -0.0012 0.8925 -0.1006 0.217 Uiso 1 1 calc R . .
H14C H 0.0274 0.9561 -0.0921 0.217 Uiso 1 1 calc R . .

loop_
_atom_site_aniso_label
_atom_site_aniso_U_11
_atom_site_aniso_U_22
_atom_site_aniso_U_33
_atom_site_aniso_U_23
_atom_site_aniso_U_13
_atom_site_aniso_U_12
Ni1 0.0552(10) 0.0633(10) 0.0564(10) -0.0263(8) 0.0021(8) -0.0072(8)
Ni2 0.0596(10) 0.0862(12) 0.0645(11) -0.0402(10) -0.0043(8) -0.0046(9)
Br1 0.0866(10) 0.0971(10) 0.0694(10) -0.0357(8) 0.0142(8) -0.0067(8)
Br2 0.0926(10) 0.0689(9) 0.0651(9) -0.0196(7) 0.0002(8) -0.0095(8)
Br3 0.0835(11) 0.1528(15) 0.1122(13) -0.0877(12) 0.0047(9) 0.0086(10)
Br4 0.1144(13) 0.1215(13) 0.1189(14) -0.0630(11) 0.0048(10) -0.0441(10)
N1 0.056(6) 0.062(6) 0.049(6) -0.026(5) -0.006(5) -0.017(6)
N2 0.055(7) 0.076(7) 0.060(7) -0.026(6) 0.001(6) -0.025(6)
N3 0.067(7) 0.071(7) 0.053(7) -0.043(6) -0.003(6) -0.010(6)
N4 0.075(8) 0.070(7) 0.061(7) -0.043(6) -0.010(7) -0.003(7)
C1 0.061(9) 0.066(9) 0.063(8) -0.040(7) -0.007(7) -0.011(8)
C2 0.065(10) 0.071(9) 0.067(9) -0.038(7) -0.006(7) -0.021(8)
C3 0.073(11) 0.077(11) 0.079(10) -0.039(8) -0.008(8) -0.029(9)
C4 0.079(12) 0.083(11) 0.082(10) -0.042(9) -0.013(8) -0.014(10)
C5 0.068(10) 0.075(10) 0.073(10) -0.042(8) -0.005(8) -0.012(9)
C6 0.075(10) 0.081(10) 0.074(10) -0.042(8) -0.006(8) -0.008(9)
C7 0.080(11) 0.099(11) 0.095(11) -0.052(10) -0.005(8) 0.006(10)
C8 0.081(12) 0.084(11) 0.101(12) -0.045(9) -0.008(9) -0.013(10)
C9 0.087(13) 0.084(12) 0.094(11) -0.049(9) -0.013(9) -0.018(11)
C10 0.099(14) 0.107(14) 0.119(14) -0.048(11) -0.006(11) -0.015(13)
C11 0.096(13) 0.091(12) 0.118(13) -0.053(10) -0.021(11) -0.020(11)
C12 0.081(10) 0.090(11) 0.093(11) -0.044(9) -0.005(8) -0.021(10)
C13 0.058(8) 0.058(8) 0.060(9) -0.026(7) -0.003(7) -0.012(7)
C14 0.057(8) 0.058(8) 0.051(9) -0.029(7) 0.001(7) -0.015(7)
C15 0.054(8) 0.059(8) 0.061(9) -0.025(7) -0.009(7) -0.012(7)
C16 0.058(8) 0.051(7) 0.054(9) -0.024(7) 0.002(7) -0.020(7)
C17 0.061(9) 0.056(8) 0.061(9) -0.016(7) -0.004(7) -0.016(7)
C18 0.055(8) 0.061(8) 0.060(9) -0.019(7) 0.000(7) -0.015(7)
C19 0.056(8) 0.061(8) 0.059(9) -0.033(7) -0.004(6) -0.015(7)
C20 0.067(8) 0.067(8) 0.057(9) -0.034(8) -0.007(7) -0.011(7)
C21 0.055(8) 0.069(9) 0.052(8) -0.032(7) 0.001(6) -0.018(7)
C22 0.076(9) 0.073(9) 0.052(9) -0.030(7) -0.012(7) -0.002(7)
C23 0.081(10) 0.077(9) 0.075(10) -0.044(9) -0.004(8) 0.004(8)
C24 0.068(9) 0.077(9) 0.055(9) -0.038(8) -0.009(7) -0.010(7)
C25 0.073(9) 0.065(9) 0.055(9) -0.030(8) -0.004(7) -0.004(7)
C26 0.078(9) 0.091(10) 0.068(10) -0.037(9) -0.010(8) -0.003(8)
C27 0.093(10) 0.092(11) 0.059(10) -0.030(8) -0.012(8) -0.011(9)
C28 0.094(11) 0.096(11) 0.070(11) -0.049(10) -0.005(9) -0.015(9)
C29 0.079(9) 0.075(9) 0.073(10) -0.045(9) 0.005(8) -0.012(8)
C30 0.089(12) 0.080(11) 0.074(10) -0.036(8) -0.013(8) -0.014(9)
C31 0.077(10) 0.069(10) 0.063(9) -0.037(8) -0.007(8) -0.021(9)
C32 0.091(11) 0.078(11) 0.080(10) -0.031(9) -0.012(8) -0.018(10)
C33 0.109(15) 0.105(15) 0.099(13) -0.033(11) -0.017(11) -0.010(12)
C34 0.129(17) 0.070(13) 0.096(12) -0.045(10) -0.020(12) -0.018(14)
C35 0.103(14) 0.080(13) 0.085(11) -0.050(10) -0.011(10) 0.005(13)
C36 0.128(18) 0.111(16) 0.115(14) -0.030(12) -0.021(12) -0.005(13)
C37 0.16(2) 0.102(17) 0.143(18) -0.034(15) -0.016(15) -0.001(16)
C38 0.15(2) 0.110(17) 0.131(17) -0.035(14) -0.011(15) -0.015(17)
C39 0.15(2) 0.121(19) 0.121(16) -0.022(13) -0.016(14) 0.004(15)
C40 0.083(9) 0.079(9) 0.065(9) -0.029(7) -0.008(7) -0.023(8)
C41 0.074(9) 0.086(9) 0.062(9) -0.015(7) 0.010(7) -0.024(7)
C42 0.067(10) 0.088(10) 0.072(11) -0.025(9) -0.003(9) -0.031(8)
C43 0.073(11) 0.105(11) 0.078(12) -0.018(9) -0.006(9) -0.044(9)
C44 0.085(12) 0.116(12) 0.093(13) -0.012(10) -0.010(10) -0.046(10)
C45 0.076(11) 0.117(12) 0.084(12) 0.002(10) -0.012(10) -0.058(10)
C46 0.073(11) 0.111(11) 0.090(12) 0.001(9) -0.005(9) -0.046(9)
C47 0.067(10) 0.086(10) 0.086(12) -0.019(9) -0.002(9) -0.036(8)
C48 0.073(10) 0.098(11) 0.070(10) -0.027(9) -0.003(9) -0.038(9)
C49 0.084(12) 0.119(13) 0.093(12) -0.019(11) -0.009(10) -0.037(11)
C50 0.077(12) 0.110(13) 0.086(12) -0.029(11) -0.009(10) -0.037(10)
C51 0.089(12) 0.126(14) 0.091(12) -0.011(12) -0.019(11) -0.038(11)
C52 0.103(15) 0.133(15) 0.109(15) -0.021(13) -0.010(12) -0.025(12)
C53 0.091(15) 0.130(16) 0.099(16) -0.010(14) -0.010(13) -0.040(13)
C54 0.097(15) 0.123(16) 0.088(14) -0.021(13) -0.015(12) -0.040(13)
C55 0.104(15) 0.141(16) 0.112(15) -0.020(14) -0.006(12) -0.039(13)
C56 0.112(16) 0.137(17) 0.116(16) -0.023(15) -0.013(14) -0.025(13)
C57 0.114(17) 0.138(18) 0.110(18) -0.021(14) -0.014(14) -0.027(14)
C58 0.107(16) 0.134(15) 0.109(15) -0.005(14) -0.004(13) -0.034(13)
C59 0.110(16) 0.129(17) 0.095(14) -0.022(12) -0.013(12) -0.009(16)
C60 0.092(16) 0.114(16) 0.086(13) -0.025(11) -0.002(11) -0.024(13)
C61 0.115(17) 0.130(18) 0.109(15) -0.036(13) 0.006(12) -0.011(16)
C62 0.13(2) 0.17(2) 0.138(19) -0.027(16) 0.000(16) -0.02(2)
C63 0.13(3) 0.17(3) 0.129(19) -0.05(2) 0.023(17) 0.02(3)
C64 0.11(3) 0.15(3) 0.112(17) -0.027(17) 0.017(16) 0.01(2)
C65 0.15(2) 0.18(3) 0.13(2) -0.017(18) -0.001(17) 0.00(2)
C66 0.16(3) 0.17(3) 0.15(2) -0.05(2) 0.013(17) 0.02(2)
C67 0.15(3) 0.18(3) 0.16(2) -0.05(2) 0.029(19) 0.00(2)
C68 0.15(2) 0.19(3) 0.15(2) -0.036(19) 0.014(18) 0.00(2)
C69 0.130(15) 0.196(17) 0.149(16) 0.000(13) -0.028(12) -0.112(14)
C70 0.092(10) 0.105(10) 0.076(10) -0.021(8) -0.001(9) -0.037(8)
C71 0.070(11) 0.071(10) 0.054(10) -0.040(8) -0.002(8) -0.014(8)
C72 0.071(10) 0.070(9) 0.056(9) -0.044(8) -0.007(9) -0.015(9)
C73 0.074(11) 0.073(10) 0.064(10) -0.041(9) -0.001(9) -0.015(9)
C74 0.082(11) 0.077(10) 0.063(10) -0.044(9) 0.003(9) -0.024(10)
C75 0.079(11) 0.074(10) 0.060(10) -0.043(8) 0.006(9) -0.014(9)
C76 0.075(10) 0.081(9) 0.062(9) -0.041(8) 0.002(8) -0.023(9)
C77 0.089(12) 0.086(11) 0.079(11) -0.042(9) 0.011(9) -0.025(9)
C78 0.092(12) 0.098(11) 0.085(11) -0.050(10) 0.010(10) -0.035(10)
C79 0.086(12) 0.085(11) 0.066(11) -0.040(9) 0.000(10) -0.028(10)
C80 0.094(12) 0.090(11) 0.072(11) -0.031(9) 0.017(9) -0.034(10)
C81 0.091(12) 0.090(11) 0.074(11) -0.013(8) -0.002(10) -0.034(11)
C82 0.078(11) 0.081(10) 0.064(10) -0.031(9) -0.010(9) -0.017(9)
C83 0.066(8) 0.064(9) 0.055(9) -0.038(7) -0.007(7) -0.006(7)
C84 0.072(9) 0.070(9) 0.047(8) -0.039(7) -0.004(7) -0.003(7)
C85 0.085(9) 0.074(9) 0.058(9) -0.040(8) -0.011(7) -0.008(8)
C86 0.087(10) 0.065(9) 0.054(9) -0.027(8) -0.014(7) 0.007(7)
C87 0.078(9) 0.067(9) 0.066(10) -0.038(8) -0.009(8) 0.000(7)
C88 0.070(9) 0.068(9) 0.058(9) -0.036(8) -0.006(7) -0.003(7)
C89 0.077(9) 0.072(9) 0.047(8) -0.039(7) -0.004(7) -0.020(8)
C90 0.083(9) 0.068(8) 0.054(9) -0.039(7) 0.005(7) -0.013(7)
C91 0.074(10) 0.070(9) 0.056(9) -0.039(7) 0.008(8) -0.001(7)
C92 0.082(10) 0.087(9) 0.052(9) -0.039(8) 0.004(8) -0.016(8)
C93 0.087(10) 0.095(10) 0.061(10) -0.035(9) 0.012(8) -0.005(8)
C94 0.099(12) 0.082(10) 0.052(10) -0.039(8) 0.002(9) 0.006(9)
C95 0.084(11) 0.071(9) 0.053(9) -0.036(8) -0.004(8) -0.019(8)
C96 0.099(11) 0.080(9) 0.062(10) -0.040(8) 0.007(8) -0.012(8)
C97 0.107(13) 0.081(10) 0.068(11) -0.046(9) -0.006(9) -0.013(9)
C98 0.109(14) 0.089(11) 0.057(10) -0.046(9) 0.011(10) 0.005(10)
C99 0.099(12) 0.096(11) 0.066(11) -0.034(9) 0.003(9) 0.001(9)
C100 0.100(14) 0.087(11) 0.072(11) -0.045(9) 0.007(10) -0.015(11)
C101 0.085(12) 0.080(11) 0.062(10) -0.050(9) -0.001(9) -0.017(10)
C102 0.100(12) 0.090(12) 0.072(11) -0.043(10) 0.011(10) -0.027(11)
C103 0.115(16) 0.113(15) 0.090(14) -0.054(12) 0.003(12) -0.019(13)
C104 0.121(18) 0.098(15) 0.091(14) -0.046(13) 0.012(14) -0.045(15)
C105 0.101(16) 0.102(16) 0.090(14) -0.056(13) 0.008(13) -0.028(14)
C106 0.122(17) 0.117(15) 0.104(15) -0.045(12) -0.009(13) -0.038(15)
C107 0.137(17) 0.122(16) 0.118(16) -0.025(13) 0.005(14) -0.054(16)
C108 0.133(19) 0.134(18) 0.120(17) -0.046(15) -0.011(14) -0.044(14)
C109 0.137(19) 0.128(16) 0.109(15) -0.053(13) 0.015(15) -0.039(17)
C110 0.156(14) 0.068(9) 0.087(11) -0.022(9) 0.011(10) -0.010(9)
C111 0.079(9) 0.083(9) 0.078(9) -0.056(8) -0.009(7) 0.000(7)
C112 0.082(10) 0.075(9) 0.062(9) -0.040(8) -0.012(8) -0.005(8)
C113 0.075(9) 0.070(9) 0.056(8) -0.043(7) -0.007(7) -0.004(7)
C114 0.093(10) 0.088(10) 0.069(10) -0.045(9) -0.018(8) 0.000(8)
C115 0.111(11) 0.088(11) 0.077(10) -0.058(9) -0.026(9) 0.024(9)
C116 0.115(12) 0.086(10) 0.078(10) -0.045(9) -0.025(9) 0.017(9)
C117 0.088(10) 0.080(10) 0.071(10) -0.039(9) -0.013(8) 0.007(8)
C118 0.084(10) 0.076(9) 0.065(9) -0.056(7) -0.007(8) -0.016(8)
C119 0.086(11) 0.078(10) 0.062(9) -0.047(8) -0.004(9) -0.016(9)
C120 0.078(11) 0.075(10) 0.063(10) -0.045(8) -0.011(9) -0.013(9)
C121 0.088(13) 0.089(11) 0.070(11) -0.040(10) -0.009(9) -0.010(10)
C122 0.090(12) 0.081(11) 0.067(10) -0.032(9) 0.007(10) -0.030(10)
C123 0.081(12) 0.082(11) 0.068(11) -0.047(10) 0.009(10) -0.017(10)
C124 0.079(11) 0.073(10) 0.068(10) -0.047(9) 0.011(9) -0.021(9)
C125 0.082(11) 0.080(10) 0.075(10) -0.038(9) 0.010(10) -0.021(10)
C126 0.091(12) 0.081(11) 0.080(12) -0.051(10) 0.013(9) -0.022(9)
C127 0.089(11) 0.089(11) 0.076(11) -0.046(9) 0.025(10) -0.028(10)
C128 0.095(12) 0.086(11) 0.076(11) -0.052(9) 0.021(10) -0.026(10)
C129 0.083(10) 0.077(9) 0.066(9) -0.038(8) 0.001(8) -0.020(7)
C130 0.084(11) 0.079(9) 0.060(9) -0.042(8) -0.003(8) -0.011(8)
C131 0.089(11) 0.101(10) 0.069(10) -0.048(8) -0.004(9) -0.020(9)
C132 0.088(10) 0.105(11) 0.085(11) -0.047(9) -0.009(9) -0.040(9)
C133 0.095(12) 0.086(10) 0.071(11) -0.043(8) -0.005(9) -0.035(9)
C134 0.093(12) 0.085(10) 0.067(10) -0.042(8) -0.005(9) -0.038(9)
C135 0.100(11) 0.093(10) 0.077(10) -0.042(9) -0.004(9) -0.042(9)
C136 0.116(13) 0.104(11) 0.064(10) -0.036(9) -0.009(10) -0.040(11)
C137 0.110(14) 0.111(12) 0.071(12) -0.040(10) -0.012(10) -0.040(11)
C138 0.097(11) 0.103(11) 0.081(11) -0.038(10) -0.003(10) -0.038(9)
C139 0.131(12) 0.084(9) 0.087(10) -0.063(9) -0.036(9) 0.025(8)
C140 0.170(15) 0.099(11) 0.098(12) -0.039(10) -0.080(11) 0.043(11)

loop_
_atom_type_symbol
_atom_type_description
_atom_type_scat_dispersion_real
_atom_type_scat_dispersion_imag
_atom_type_scat_source
C C 0.0033 0.0016 'International Tables Vol C Tables 4.2.6.8 and 6.1.1.4'
H H 0.0000 0.0000 'International Tables Vol C Tables 4.2.6.8 and 6.1.1.4'
N N 0.0061 0.0033 'International Tables Vol C Tables 4.2.6.8 and 6.1.1.4'
Br Br -0.2901 2.4595 'International Tables Vol C Tables 4.2.6.8 and 6.1.1.4'
Ni Ni 0.3393 1.1124 'International Tables Vol C Tables 4.2.6.8 and 6.1.1.4'

loop_
_geom_angle_atom_site_label_1
_geom_angle_atom_site_label_2
_geom_angle_atom_site_label_3
_geom_angle
_geom_angle_site_symmetry_1
_geom_angle_site_symmetry_3
_geom_angle_publ_flag
N2 Ni1 N1 83.6(4) . . ?
N2 Ni1 Br1 106.4(3) . . ?
N1 Ni1 Br1 118.6(2) . . ?
N2 Ni1 Br2 114.1(3) . . ?
N1 Ni1 Br2 102.0(2) . . ?
Br1 Ni1 Br2 124.92(7) . . ?
N3 Ni2 N4 82.8(5) . . ?
N3 Ni2 Br4 113.5(3) . . ?
N4 Ni2 Br4 112.2(3) . . ?
N3 Ni2 Br3 109.2(2) . . ?
N4 Ni2 Br3 108.7(2) . . ?
Br4 Ni2 Br3 123.14(9) . . ?
C1 N1 C13 123.8(10) . . ?
C1 N1 Ni1 110.0(8) . . ?
C13 N1 Ni1 126.1(7) . . ?
C2 N2 C42 120.2(10) . . ?
C2 N2 Ni1 109.7(8) . . ?
C42 N2 Ni1 130.1(8) . . ?
C71 N3 C83 120.4(11) . . ?
C71 N3 Ni2 112.2(9) . . ?
C83 N3 Ni2 127.4(9) . . ?
C72 N4 C112 120.2(11) . . ?
C72 N4 Ni2 112.7(9) . . ?
C112 N4 Ni2 127.2(9) . . ?
N1 C1 C2 118.6(11) . . ?
N1 C1 C5 133.7(12) . . ?
C2 C1 C5 107.7(11) . . ?
N2 C2 C1 117.8(11) . . ?
N2 C2 C3 134.4(13) . . ?
C1 C2 C3 107.8(12) . . ?
C12 C3 C4 119.7(14) . . ?
C12 C3 C2 135.5(15) . . ?
C4 C3 C2 104.6(13) . . ?
C3 C4 C5 117.1(14) . . ?
C3 C4 C9 123.6(15) . . ?
C5 C4 C9 119.0(15) . . ?
C6 C5 C4 121.7(13) . . ?
C6 C5 C1 136.0(13) . . ?
C4 C5 C1 102.3(13) . . ?
C5 C6 C7 118.9(13) . . ?
C5 C6 H6 120.6 . . ?
C7 C6 H6 120.6 . . ?
C8 C7 C6 119.9(14) . . ?
C8 C7 H7 120.1 . . ?
C6 C7 H7 120.1 . . ?
C9 C8 C7 123.0(15) . . ?
C9 C8 H8 118.5 . . ?
C7 C8 H8 118.5 . . ?
C8 C9 C10 129.9(16) . . ?
C8 C9 C4 117.4(15) . . ?
C10 C9 C4 112.6(16) . . ?
C11 C10 C9 122.7(17) . . ?
C11 C10 H10 118.6 . . ?
C9 C10 H10 118.6 . . ?
C10 C11 C12 122.4(16) . . ?
C10 C11 H11 118.8 . . ?
C12 C11 H11 118.8 . . ?
C3 C12 C11 118.4(14) . . ?
C3 C12 H12 120.8 . . ?
C11 C12 H12 120.8 . . ?
C18 C13 N1 123.9(11) . . ?
C18 C13 C14 118.8(12) . . ?
N1 C13 C14 117.2(12) . . ?
C15 C14 C13 116.7(12) . . ?
C15 C14 C19 122.9(10) . . ?
C13 C14 C19 120.2(11) . . ?
C16 C15 C14 124.5(11) . . ?
C16 C15 H15 117.8 . . ?
C14 C15 H15 117.8 . . ?
C15 C16 C17 118.3(11) . . ?
C15 C16 C40 122.1(11) . . ?
C17 C16 C40 119.6(12) . . ?
C18 C17 C16 121.7(12) . . ?
C18 C17 H17 119.2 . . ?
C16 C17 H17 119.2 . . ?
C17 C18 C13 119.9(11) . . ?
C17 C18 C41 122.0(12) . . ?
C13 C18 C41 118.1(11) . . ?
C14 C19 C31 114.6(10) . . ?
C14 C19 C21 117.1(9) . . ?
C31 C19 C21 111.3(9) . . ?
C14 C19 H19 104.0 . . ?
C31 C19 H19 104.0 . . ?
C21 C19 H19 104.0 . . ?
C21 C20 C25 121.7(11) . . ?
C21 C20 H20 119.2 . . ?
C25 C20 H20 119.2 . . ?
C20 C21 C22 119.9(10) . . ?
C20 C21 C19 122.9(10) . . ?
C22 C21 C19 117.1(10) . . ?
C23 C22 C21 119.5(11) . . ?
C23 C22 H22 120.3 . . ?
C21 C22 H22 120.3 . . ?
C22 C23 C24 123.1(11) . . ?
C22 C23 H23 118.4 . . ?
C24 C23 H23 118.4 . . ?
C25 C24 C29 120.1(11) . . ?
C25 C24 C23 114.6(10) . . ?
C29 C24 C23 125.3(12) . . ?
C20 C25 C26 122.5(11) . . ?
C20 C25 C24 121.0(11) . . ?
C26 C25 C24 116.4(11) . . ?
C27 C26 C25 121.4(11) . . ?
C27 C26 H26 119.3 . . ?
C25 C26 H26 119.3 . . ?
C28 C27 C26 121.3(12) . . ?
C28 C27 H27 119.3 . . ?
C26 C27 H27 119.3 . . ?
C29 C28 C27 118.9(12) . . ?
C29 C28 H28 120.6 . . ?
C27 C28 H28 120.6 . . ?
C28 C29 C24 121.8(11) . . ?
C28 C29 H29 119.1 . . ?
C24 C29 H29 119.1 . . ?
C31 C30 C35 120.0(15) . . ?
C31 C30 H30 120.0 . . ?
C35 C30 H30 120.0 . . ?
C30 C31 C32 120.0(12) . . ?
C30 C31 C19 123.2(14) . . ?
C32 C31 C19 116.5(14) . . ?
C33 C32 C31 120.0(14) . . ?
C33 C32 H32 120.0 . . ?
C31 C32 H32 120.0 . . ?
C34 C33 C32 120.0(17) . . ?
C34 C33 H33 120.0 . . ?
C32 C33 H33 120.0 . . ?
C33 C34 C35 120.0(18) . . ?
C33 C34 C39 120(2) . . ?
C35 C34 C39 120(2) . . ?
C36 C35 C34 120.0(18) . . ?
C36 C35 C30 120(2) . . ?
C34 C35 C30 120.0(18) . . ?
C35 C36 C37 120(2) . . ?
C35 C36 H36 120.0 . . ?
C37 C36 H36 120.0 . . ?
C38 C37 C36 120(2) . . ?
C38 C37 H37 120.0 . . ?
C36 C37 H37 120.0 . . ?
C39 C38 C37 120(2) . . ?
C39 C38 H38 120.0 . . ?
C37 C38 H38 120.0 . . ?
C38 C39 C34 120(2) . . ?
C38 C39 H39 120.0 . . ?
C34 C39 H39 120.0 . . ?
C16 C40 H40A 109.5 . . ?
C16 C40 H40B 109.5 . . ?
H40A C40 H40B 109.5 . . ?
C16 C40 H40C 109.5 . . ?
H40A C40 H40C 109.5 . . ?
H40B C40 H40C 109.5 . . ?
C18 C41 H41A 109.5 . . ?
C18 C41 H41B 109.5 . . ?
H41A C41 H41B 109.5 . . ?
C18 C41 H41C 109.5 . . ?
H41A C41 H41C 109.5 . . ?
H41B C41 H41C 109.5 . . ?
C43 C42 C47 120.2(13) . . ?
C43 C42 N2 118.8(14) . . ?
C47 C42 N2 120.9(12) . . ?
C44 C43 C42 118.1(14) . . ?
C44 C43 C48 121.9(13) . . ?
C42 C43 C48 120.0(13) . . ?
C43 C44 C45 123.2(14) . . ?
C43 C44 H44 118.4 . . ?
C45 C44 H44 118.4 . . ?
C46 C45 C44 116.7(13) . . ?
C46 C45 C69 122.9(15) . . ?
C44 C45 C69 120.4(14) . . ?
C45 C46 C47 123.3(14) . . ?
C45 C46 H46 118.4 . . ?
C47 C46 H46 118.4 . . ?
C46 C47 C42 118.5(13) . . ?
C46 C47 C70 119.5(14) . . ?
C42 C47 C70 122.0(12) . . ?
C43 C48 C60 110.9(13) . . ?
C43 C48 C50 114.9(12) . . ?
C60 C48 C50 111.5(12) . . ?
C43 C48 H48 106.3 . . ?
C60 C48 H48 106.3 . . ?
C50 C48 H48 106.3 . . ?
C50 C49 C54 121.0(17) . . ?
C50 C49 H49 119.5 . . ?
C54 C49 H49 119.5 . . ?
C49 C50 C51 117.4(15) . . ?
C49 C50 C48 126.7(17) . . ?
C51 C50 C48 115.5(14) . . ?
C52 C51 C50 124.5(15) . . ?
C52 C51 H51 117.8 . . ?
C50 C51 H51 117.8 . . ?
C53 C52 C51 115.8(17) . . ?
C53 C52 H52 122.1 . . ?
C51 C52 H52 122.1 . . ?
C52 C53 C54 120.9(19) . . ?
C52 C53 C58 117(2) . . ?
C54 C53 C58 121.0(19) . . ?
C55 C54 C53 118.9(19) . . ?
C55 C54 C49 121(2) . . ?
C53 C54 C49 119.8(17) . . ?
C54 C55 C56 123.7(19) . . ?
C54 C55 H55 118.2 . . ?
C56 C55 H55 118.2 . . ?
C57 C56 C55 114.6(19) . . ?
C57 C56 H56 122.7 . . ?
C55 C56 H56 122.7 . . ?
C56 C57 C58 129(2) . . ?
C56 C57 H57 115.6 . . ?
C58 C57 H57 115.6 . . ?
C57 C58 C53 113(2) . . ?
C57 C58 H58 123.7 . . ?
C53 C58 H58 123.7 . . ?
C60 C59 C64 120(3) . . ?
C60 C59 H59 120.0 . . ?
C64 C59 H59 120.0 . . ?
C59 C60 C61 120(2) . . ?
C59 C60 C48 127(2) . . ?
C61 C60 C48 112(2) . . ?
C62 C61 C60 120(2) . . ?
C62 C61 H61 120.0 . . ?
C60 C61 H61 120.0 . . ?
C63 C62 C61 120(3) . . ?
C63 C62 H62 120.0 . . ?
C61 C62 H62 120.0 . . ?
C62 C63 C64 120(4) . . ?
C62 C63 C68 120(5) . . ?
C64 C63 C68 120(4) . . ?
C65 C64 C63 120(4) . . ?
C65 C64 C59 120(5) . . ?
C63 C64 C59 120(4) . . ?
C64 C65 C66 120(3) . . ?
C64 C65 H65 120.0 . . ?
C66 C65 H65 120.0 . . ?
C67 C66 C65 120(4) . . ?
C67 C66 H66 120.0 . . ?
C65 C66 H66 120.0 . . ?
C68 C67 C66 120(4) . . ?
C68 C67 H67 120.0 . . ?
C66 C67 H67 120.0 . . ?
C67 C68 C63 120(3) . . ?
C67 C68 H68 120.0 . . ?
C63 C68 H68 120.0 . . ?
C45 C69 H69A 109.5 . . ?
C45 C69 H69B 109.5 . . ?
H69A C69 H69B 109.5 . . ?
C45 C69 H69C 109.5 . . ?
H69A C69 H69C 109.5 . . ?
H69B C69 H69C 109.5 . . ?
C47 C70 H70A 109.5 . . ?
C47 C70 H70B 109.5 . . ?
H70A C70 H70B 109.5 . . ?
C47 C70 H70C 109.5 . . ?
H70A C70 H70C 109.5 . . ?
H70B C70 H70C 109.5 . . ?
N3 C71 C75 138.7(13) . . ?
N3 C71 C72 117.3(13) . . ?
C75 C71 C72 104.0(13) . . ?
N4 C72 C73 135.9(13) . . ?
N4 C72 C71 114.9(14) . . ?
C73 C72 C71 109.2(13) . . ?
C82 C73 C72 138.9(14) . . ?
C82 C73 C74 115.5(14) . . ?
C72 C73 C74 105.5(14) . . ?
C75 C74 C79 123.6(14) . . ?
C75 C74 C73 113.4(15) . . ?
C79 C74 C73 123.0(15) . . ?
C76 C75 C74 121.8(14) . . ?
C76 C75 C71 131.1(14) . . ?
C74 C75 C71 107.0(13) . . ?
C75 C76 C77 114.9(13) . . ?
C75 C76 H76 122.5 . . ?
C77 C76 H76 122.5 . . ?
C78 C77 C76 124.7(13) . . ?
C78 C77 H77 117.7 . . ?
C76 C77 H77 117.7 . . ?
C77 C78 C79 120.0(14) . . ?
C77 C78 H78 120.0 . . ?
C79 C78 H78 120.0 . . ?
C80 C79 C74 115.5(14) . . ?
C80 C79 C78 129.5(16) . . ?
C74 C79 C78 115.0(14) . . ?
C81 C80 C79 123.7(14) . . ?
C81 C80 H80 118.1 . . ?
C79 C80 H80 118.1 . . ?
C80 C81 C82 118.3(13) . . ?
C80 C81 H81 120.9 . . ?
C82 C81 H81 120.9 . . ?
C73 C82 C81 123.9(13) . . ?
C73 C82 H82 118.1 . . ?
C81 C82 H82 118.1 . . ?
C84 C83 C88 121.6(11) . . ?
C84 C83 N3 120.0(10) . . ?
C88 C83 N3 117.9(10) . . ?
C85 C84 C83 118.7(11) . . ?
C85 C84 C89 121.2(10) . . ?
C83 C84 C89 119.8(10) . . ?
C84 C85 C86 122.4(10) . . ?
C84 C85 H85 118.8 . . ?
C86 C85 H85 118.8 . . ?
C87 C86 C85 115.8(11) . . ?
C87 C86 C110 123.8(12) . . ?
C85 C86 C110 120.5(11) . . ?
C86 C87 C88 125.2(11) . . ?
C86 C87 H87 117.4 . . ?
C88 C87 H87 117.4 . . ?
C83 C88 C87 115.9(10) . . ?
C83 C88 C111 123.2(11) . . ?
C87 C88 C111 120.6(10) . . ?
C101 C89 C84 114.3(10) . . ?
C101 C89 C91 110.3(10) . . ?
C84 C89 C91 111.8(10) . . ?
C101 C89 H89 106.6 . . ?
C84 C89 H89 106.6 . . ?
C91 C89 H89 106.6 . . ?
C91 C90 C95 123.5(13) . . ?
C91 C90 H90 118.3 . . ?
C95 C90 H90 118.3 . . ?
C90 C91 C92 120.1(11) . . ?
C90 C91 C89 123.5(13) . . ?
C92 C91 C89 116.3(12) . . ?
C93 C92 C91 119.8(12) . . ?
C93 C92 H92 120.1 . . ?
C91 C92 H92 120.1 . . ?
C92 C93 C94 118.4(13) . . ?
C92 C93 H93 120.8 . . ?
C94 C93 H93 120.8 . . ?
C95 C94 C99 121.0(14) . . ?
C95 C94 C93 121.3(13) . . ?
C99 C94 C93 117.8(16) . . ?
C96 C95 C90 125.1(15) . . ?
C96 C95 C94 117.9(14) . . ?
C90 C95 C94 116.9(12) . . ?
C95 C96 C97 123.1(15) . . ?
C95 C96 H96 118.4 . . ?
C97 C96 H96 118.4 . . ?
C98 C97 C96 120.1(14) . . ?
C98 C97 H97 119.9 . . ?
C96 C97 H97 119.9 . . ?
C97 C98 C99 123.7(15) . . ?
C97 C98 H98 118.1 . . ?
C99 C98 H98 118.1 . . ?
C98 C99 C94 113.9(15) . . ?
C98 C99 H99 123.1 . . ?
C94 C99 H99 123.0 . . ?
C101 C100 C105 120.0(16) . . ?
C101 C100 H100 120.0 . . ?
C105 C100 H100 120.0 . . ?
C100 C101 C102 120.0(15) . . ?
C100 C101 C89 126.9(15) . . ?
C102 C101 C89 112.9(15) . . ?
C103 C102 C101 120.0(16) . . ?
C103 C102 H102 120.0 . . ?
C101 C102 H102 120.0 . . ?
C102 C103 C104 120.0(17) . . ?
C102 C103 H103 120.0 . . ?
C104 C103 H103 120.0 . . ?
C103 C104 C105 120(2) . . ?
C103 C104 C109 120(2) . . ?
C105 C104 C109 120(2) . . ?
C104 C105 C106 120(2) . . ?
C104 C105 C100 120(2) . . ?
C106 C105 C100 120(2) . . ?
C107 C106 C105 120.0(18) . . ?
C107 C106 H106 120.0 . . ?
C105 C106 H106 120.0 . . ?
C106 C107 C108 120.0(19) . . ?
C106 C107 H107 120.0 . . ?
C108 C107 H107 120.0 . . ?
C109 C108 C107 120(2) . . ?
C109 C108 H108 120.0 . . ?
C107 C108 H108 120.0 . . ?
C108 C109 C104 120(2) . . ?
C108 C109 H109 120.0 . . ?
C104 C109 H109 120.0 . . ?
C86 C110 H11A 109.5 . . ?
C86 C110 H11B 109.5 . . ?
H11A C110 H11B 109.5 . . ?
C86 C110 H11C 109.5 . . ?
H11A C110 H11C 109.5 . . ?
H11B C110 H11C 109.5 . . ?
C88 C111 H11D 109.5 . . ?
C88 C111 H11E 109.5 . . ?
H11D C111 H11E 109.5 . . ?
C88 C111 H11F 109.5 . . ?
H11D C111 H11F 109.5 . . ?
H11E C111 H11F 109.5 . . ?
C113 C112 C117 121.8(11) . . ?
C113 C112 N4 120.1(11) . . ?
C117 C112 N4 118.0(10) . . ?
C114 C113 C112 117.4(11) . . ?
C114 C113 C118 122.2(10) . . ?
C112 C113 C118 120.4(10) . . ?
C113 C114 C115 124.8(11) . . ?
C113 C114 H114 117.6 . . ?
C115 C114 H114 117.6 . . ?
C116 C115 C114 115.1(12) . . ?
C116 C115 C140 121.3(12) . . ?
C114 C115 C140 123.3(11) . . ?
C115 C116 C117 124.4(12) . . ?
C115 C116 H116 117.8 . . ?
C117 C116 H116 117.8 . . ?
C112 C117 C116 116.4(11) . . ?
C112 C117 C139 122.3(11) . . ?
C116 C117 C139 121.2(11) . . ?
C130 C118 C120 115.4(10) . . ?
C130 C118 C113 110.4(9) . . ?
C120 C118 C113 108.5(10) . . ?
C130 C118 H118 107.4 . . ?
C120 C118 H118 107.4 . . ?
C113 C118 H118 107.4 . . ?
C120 C119 C124 118.0(13) . . ?
C120 C119 H119 121.0 . . ?
C124 C119 H119 121.0 . . ?
C119 C120 C121 119.3(13) . . ?
C119 C120 C118 118.5(15) . . ?
C121 C120 C118 122.3(13) . . ?
C122 C121 C120 123.1(13) . . ?
C122 C121 H121 118.5 . . ?
C120 C121 H121 118.5 . . ?
C123 C122 C121 118.6(15) . . ?
C123 C122 H122 120.7 . . ?
C121 C122 H122 120.7 . . ?
C122 C123 C124 123.4(15) . . ?
C122 C123 C128 119.4(16) . . ?
C124 C123 C128 117.2(14) . . ?
C125 C124 C123 123.9(14) . . ?
C125 C124 C119 118.4(15) . . ?
C123 C124 C119 117.5(13) . . ?
C126 C125 C124 115.2(14) . . ?
C126 C125 H125 122.4 . . ?
C124 C125 H125 122.4 . . ?
C125 C126 C127 124.8(14) . . ?
C125 C126 H126 117.6 . . ?
C127 C126 H126 117.6 . . ?
C128 C127 C126 121.8(14) . . ?
C128 C127 H127 119.1 . . ?
C126 C127 H127 119.1 . . ?
C127 C128 C123 117.0(14) . . ?
C127 C128 H128 121.5 . . ?
C123 C128 H128 121.5 . . ?
C130 C129 C134 124.1(13) . . ?
C130 C129 H129 118.0 . . ?
C134 C129 H129 118.0 . . ?
C129 C130 C131 116.2(11) . . ?
C129 C130 C118 124.9(13) . . ?
C131 C130 C118 118.9(12) . . ?
C132 C131 C130 119.9(13) . . ?
C132 C131 H131 120.1 . . ?
C130 C131 H131 120.1 . . ?
C131 C132 C133 122.7(14) . . ?
C131 C132 H132 118.7 . . ?
C133 C132 H132 118.7 . . ?
C134 C133 C132 118.7(13) . . ?
C134 C133 C138 120.9(14) . . ?
C132 C133 C138 120.4(16) . . ?
C135 C134 C133 118.7(13) . . ?
C135 C134 C129 122.8(15) . . ?
C133 C134 C129 118.5(14) . . ?
C134 C135 C136 121.9(14) . . ?
C134 C135 H135 119.1 . . ?
C136 C135 H135 119.1 . . ?
C137 C136 C135 116.8(15) . . ?
C137 C136 H136 121.6 . . ?
C135 C136 H136 121.6 . . ?
C136 C137 C138 125.2(14) . . ?
C136 C137 H137 117.4 . . ?
C138 C137 H137 117.4 . . ?
C137 C138 C133 115.9(14) . . ?
C137 C138 H138 122.0 . . ?
C133 C138 H138 122.0 . . ?
C117 C139 H13A 109.5 . . ?
C117 C139 H13B 109.5 . . ?
H13A C139 H13B 109.5 . . ?
C117 C139 H13C 109.5 . . ?
H13A C139 H13C 109.5 . . ?
H13B C139 H13C 109.5 . . ?
C115 C140 H14A 109.5 . . ?
C115 C140 H14B 109.5 . . ?
H14A C140 H14B 109.5 . . ?
C115 C140 H14C 109.5 . . ?
H14A C140 H14C 109.5 . . ?
H14B C140 H14C 109.5 . . ?

loop_
_geom_bond_atom_site_label_1
_geom_bond_atom_site_label_2
_geom_bond_distance
_geom_bond_site_symmetry_2
_geom_bond_publ_flag
Ni1 N2 2.014(9) . ?
Ni1 N1 2.016(9) . ?
Ni1 Br1 2.329(2) . ?
Ni1 Br2 2.3480(19) . ?
Ni2 N3 2.027(9) . ?
Ni2 N4 2.038(11) . ?
Ni2 Br4 2.340(2) . ?
Ni2 Br3 2.355(2) . ?
N1 C1 1.285(11) . ?
N1 C13 1.437(13) . ?
N2 C2 1.311(13) . ?
N2 C42 1.431(14) . ?
N3 C71 1.268(14) . ?
N3 C83 1.460(13) . ?
N4 C72 1.283(14) . ?
N4 C112 1.454(13) . ?
C1 C2 1.458(15) . ?
C1 C5 1.512(16) . ?
C2 C3 1.493(15) . ?
C3 C12 1.361(15) . ?
C3 C4 1.366(16) . ?
C4 C5 1.422(16) . ?
C4 C9 1.450(17) . ?
C5 C6 1.364(15) . ?
C6 C7 1.426(15) . ?
C6 H6 0.9300 . ?
C7 C8 1.382(16) . ?
C7 H7 0.9300 . ?
C8 C9 1.377(18) . ?
C8 H8 0.9300 . ?
C9 C10 1.418(18) . ?
C10 C11 1.329(17) . ?
C10 H10 0.9300 . ?
C11 C12 1.402(16) . ?
C11 H11 0.9300 . ?
C12 H12 0.9300 . ?
C13 C18 1.400(14) . ?
C13 C14 1.439(14) . ?
C14 C15 1.386(13) . ?
C14 C19 1.489(14) . ?
C15 C16 1.342(13) . ?
C15 H15 0.9300 . ?
C16 C17 1.378(13) . ?
C16 C40 1.492(13) . ?
C17 C18 1.377(13) . ?
C17 H17 0.9300 . ?
C18 C41 1.548(14) . ?
C19 C31 1.512(14) . ?
C19 C21 1.562(13) . ?
C19 H19 0.9800 . ?
C20 C21 1.338(13) . ?
C20 C25 1.388(13) . ?
C20 H20 0.9300 . ?
C21 C22 1.413(13) . ?
C22 C23 1.348(13) . ?
C22 H22 0.9300 . ?
C23 C24 1.436(14) . ?
C23 H23 0.9300 . ?
C24 C25 1.428(13) . ?
C24 C29 1.430(14) . ?
C25 C26 1.422(14) . ?
C26 C27 1.397(14) . ?
C26 H26 0.9300 . ?
C27 C28 1.396(14) . ?
C27 H27 0.9300 . ?
C28 C29 1.358(14) . ?
C28 H28 0.9300 . ?
C29 H29 0.9300 . ?
C30 C31 1.390(15) . ?
C30 C35 1.390(17) . ?
C30 H30 0.9300 . ?
C31 C32 1.390(15) . ?
C32 C33 1.390(17) . ?
C32 H32 0.9300 . ?
C33 C34 1.390(19) . ?
C33 H33 0.9300 . ?
C34 C35 1.390(19) . ?
C34 C39 1.39(2) . ?
C35 C36 1.390(19) . ?
C36 C37 1.39(2) . ?
C36 H36 0.9300 . ?
C37 C38 1.39(2) . ?
C37 H37 0.9300 . ?
C38 C39 1.39(2) . ?
C38 H38 0.9300 . ?
C39 H39 0.9300 . ?
C40 H40A 0.9600 . ?
C40 H40B 0.9600 . ?
C40 H40C 0.9600 . ?
C41 H41A 0.9600 . ?
C41 H41B 0.9600 . ?
C41 H41C 0.9600 . ?
C42 C43 1.415(15) . ?
C42 C47 1.417(16) . ?
C43 C44 1.354(16) . ?
C43 C48 1.519(16) . ?
C44 C45 1.442(17) . ?
C44 H44 0.9300 . ?
C45 C46 1.353(15) . ?
C45 C69 1.484(16) . ?
C46 C47 1.392(15) . ?
C46 H46 0.9300 . ?
C47 C70 1.538(15) . ?
C48 C60 1.53(2) . ?
C48 C50 1.525(17) . ?
C48 H48 0.9800 . ?
C49 C50 1.314(16) . ?
C49 C54 1.483(19) . ?
C49 H49 0.9300 . ?
C50 C51 1.450(18) . ?
C51 C52 1.425(18) . ?
C51 H51 0.9300 . ?
C52 C53 1.40(2) . ?
C52 H52 0.9300 . ?
C53 C54 1.40(2) . ?
C53 C58 1.49(2) . ?
C54 C55 1.342(19) . ?
C55 C56 1.429(19) . ?
C55 H55 0.9300 . ?
C56 C57 1.35(2) . ?
C56 H56 0.9300 . ?
C57 C58 1.37(2) . ?
C57 H57 0.9300 . ?
C58 H58 0.9300 . ?
C59 C60 1.39(2) . ?
C59 C64 1.39(3) . ?
C59 H59 0.9300 . ?
C60 C61 1.39(2) . ?
C61 C62 1.39(2) . ?
C61 H61 0.9300 . ?
C62 C63 1.39(3) . ?
C62 H62 0.9300 . ?
C63 C64 1.39(3) . ?
C63 C68 1.39(3) . ?
C64 C65 1.39(3) . ?
C65 C66 1.39(3) . ?
C65 H65 0.9300 . ?
C66 C67 1.39(3) . ?
C66 H66 0.9300 . ?
C67 C68 1.39(3) . ?
C67 H67 0.9300 . ?
C68 H68 0.9300 . ?
C69 H69A 0.9600 . ?
C69 H69B 0.9600 . ?
C69 H69C 0.9600 . ?
C70 H70A 0.9600 . ?
C70 H70B 0.9600 . ?
C70 H70C 0.9600 . ?
C71 C75 1.479(17) . ?
C71 C72 1.565(16) . ?
C72 C73 1.413(17) . ?
C73 C82 1.367(16) . ?
C73 C74 1.458(16) . ?
C74 C75 1.414(16) . ?
C74 C79 1.422(16) . ?
C75 C76 1.414(14) . ?
C76 C77 1.424(15) . ?
C76 H76 0.9300 . ?
C77 C78 1.404(16) . ?
C77 H77 0.9300 . ?
C78 C79 1.456(16) . ?
C78 H78 0.9300 . ?
C79 C80 1.401(16) . ?
C80 C81 1.378(15) . ?
C80 H80 0.9300 . ?
C81 C82 1.403(16) . ?
C81 H81 0.9300 . ?
C82 H82 0.9300 . ?
C83 C84 1.384(13) . ?
C83 C88 1.393(13) . ?
C84 C85 1.360(13) . ?
C84 C89 1.566(13) . ?
C85 C86 1.433(14) . ?
C85 H85 0.9300 . ?
C86 C87 1.323(13) . ?
C86 C110 1.498(14) . ?
C87 C88 1.417(14) . ?
C87 H87 0.9300 . ?
C88 C111 1.476(13) . ?
C89 C101 1.504(16) . ?
C89 C91 1.576(14) . ?
C89 H89 0.9800 . ?
C90 C91 1.360(14) . ?
C90 C95 1.401(15) . ?
C90 H90 0.9300 . ?
C91 C92 1.468(15) . ?
C92 C93 1.349(14) . ?
C92 H92 0.9300 . ?
C93 C94 1.497(17) . ?
C93 H93 0.9300 . ?
C94 C95 1.410(17) . ?
C94 C99 1.484(16) . ?
C95 C96 1.324(14) . ?
C96 C97 1.369(15) . ?
C96 H96 0.9300 . ?
C97 C98 1.342(17) . ?
C97 H97 0.9300 . ?
C98 C99 1.375(17) . ?
C98 H98 0.9300 . ?
C99 H99 0.9300 . ?
C100 C101 1.390(16) . ?
C100 C105 1.390(18) . ?
C100 H100 0.9300 . ?
C101 C102 1.390(16) . ?
C102 C103 1.390(18) . ?
C102 H102 0.9300 . ?
C103 C104 1.390(19) . ?
C103 H103 0.9300 . ?
C104 C105 1.39(2) . ?
C104 C109 1.39(2) . ?
C105 C106 1.390(19) . ?
C106 C107 1.390(19) . ?
C106 H106 0.9300 . ?
C107 C108 1.390(19) . ?
C107 H107 0.9300 . ?
C108 C109 1.390(19) . ?
C108 H108 0.9300 . ?
C109 H109 0.9300 . ?
C110 H11A 0.9600 . ?
C110 H11B 0.9600 . ?
C110 H11C 0.9600 . ?
C111 H11D 0.9600 . ?
C111 H11E 0.9600 . ?
C111 H11F 0.9600 . ?
C112 C113 1.405(13) . ?
C112 C117 1.407(14) . ?
C113 C114 1.375(13) . ?
C113 C118 1.556(13) . ?
C114 C115 1.409(14) . ?
C114 H114 0.9300 . ?
C115 C116 1.375(14) . ?
C115 C140 1.471(15) . ?
C116 C117 1.420(14) . ?
C116 H116 0.9300 . ?
C117 C139 1.526(14) . ?
C118 C130 1.492(14) . ?
C118 C120 1.540(16) . ?
C118 H118 0.9800 . ?
C119 C120 1.353(14) . ?
C119 C124 1.512(16) . ?
C119 H119 0.9300 . ?
C120 C121 1.452(16) . ?
C121 C122 1.390(16) . ?
C121 H121 0.9300 . ?
C122 C123 1.315(15) . ?
C122 H122 0.9300 . ?
C123 C124 1.439(16) . ?
C123 C128 1.479(16) . ?
C124 C125 1.406(15) . ?
C125 C126 1.343(15) . ?
C125 H125 0.9300 . ?
C126 C127 1.422(16) . ?
C126 H126 0.9300 . ?
C127 C128 1.357(15) . ?
C127 H127 0.9300 . ?
C128 H128 0.9300 . ?
C129 C130 1.364(14) . ?
C129 C134 1.431(14) . ?
C129 H129 0.9300 . ?
C130 C131 1.449(16) . ?
C131 C132 1.376(14) . ?
C131 H131 0.9300 . ?
C132 C133 1.401(16) . ?
C132 H132 0.9300 . ?
C133 C134 1.382(16) . ?
C133 C138 1.438(15) . ?
C134 C135 1.377(16) . ?
C135 C136 1.410(15) . ?
C135 H135 0.9300 . ?
C136 C137 1.345(16) . ?
C136 H136 0.9300 . ?
C137 C138 1.372(16) . ?
C137 H137 0.9300 . ?
C138 H138 0.9300 . ?
C139 H13A 0.9600 . ?
C139 H13B 0.9600 . ?
C139 H13C 0.9600 . ?
C140 H14A 0.9600 . ?
C140 H14B 0.9600 . ?
C140 H14C 0.9600 . ?

loop_
_geom_torsion_atom_site_label_1
_geom_torsion_atom_site_label_2
_geom_torsion_atom_site_label_3
_geom_torsion_atom_site_label_4
_geom_torsion
_geom_torsion_site_symmetry_1
_geom_torsion_site_symmetry_2
_geom_torsion_site_symmetry_3
_geom_torsion_site_symmetry_4
_geom_torsion_publ_flag
N2 Ni1 N1 C1 3.2(7) . . . . ?
Br1 Ni1 N1 C1 108.4(7) . . . . ?
Br2 Ni1 N1 C1 -110.1(7) . . . . ?
N2 Ni1 N1 C13 -177.8(9) . . . . ?
Br1 Ni1 N1 C13 -72.6(9) . . . . ?
Br2 Ni1 N1 C13 68.9(9) . . . . ?
N1 Ni1 N2 C2 -0.7(8) . . . . ?
Br1 Ni1 N2 C2 -118.7(7) . . . . ?
Br2 Ni1 N2 C2 99.6(7) . . . . ?
N1 Ni1 N2 C42 177.3(11) . . . . ?
Br1 Ni1 N2 C42 59.3(10) . . . . ?
Br2 Ni1 N2 C42 -82.4(10) . . . . ?
N4 Ni2 N3 C71 -2.0(8) . . . . ?
Br4 Ni2 N3 C71 109.1(8) . . . . ?
Br3 Ni2 N3 C71 -109.3(8) . . . . ?
N4 Ni2 N3 C83 179.7(8) . . . . ?
Br4 Ni2 N3 C83 -69.2(8) . . . . ?
Br3 Ni2 N3 C83 72.4(8) . . . . ?
N3 Ni2 N4 C72 -1.3(7) . . . . ?
Br4 Ni2 N4 C72 -113.8(7) . . . . ?
Br3 Ni2 N4 C72 106.6(7) . . . . ?
N3 Ni2 N4 C112 179.7(9) . . . . ?
Br4 Ni2 N4 C112 67.1(9) . . . . ?
Br3 Ni2 N4 C112 -72.4(9) . . . . ?
C13 N1 C1 C2 175.8(10) . . . . ?
Ni1 N1 C1 C2 -5.1(12) . . . . ?
C13 N1 C1 C5 -3.5(19) . . . . ?
Ni1 N1 C1 C5 175.5(10) . . . . ?
C42 N2 C2 C1 180.0(10) . . . . ?
Ni1 N2 C2 C1 -1.8(13) . . . . ?
C42 N2 C2 C3 -2(2) . . . . ?
Ni1 N2 C2 C3 176.5(11) . . . . ?
N1 C1 C2 N2 5.0(16) . . . . ?
C5 C1 C2 N2 -175.5(10) . . . . ?
N1 C1 C2 C3 -173.7(10) . . . . ?
C5 C1 C2 C3 5.8(12) . . . . ?
N2 C2 C3 C12 -6(2) . . . . ?
C1 C2 C3 C12 172.8(14) . . . . ?
N2 C2 C3 C4 179.7(13) . . . . ?
C1 C2 C3 C4 -1.9(13) . . . . ?
C12 C3 C4 C5 -178.9(11) . . . . ?
C2 C3 C4 C5 -3.2(15) . . . . ?
C12 C3 C4 C9 7(2) . . . . ?
C2 C3 C4 C9 -176.9(11) . . . . ?
C3 C4 C5 C6 -176.0(12) . . . . ?
C9 C4 C5 C6 -2.0(18) . . . . ?
C3 C4 C5 C1 6.6(15) . . . . ?
C9 C4 C5 C1 -179.3(10) . . . . ?
N1 C1 C5 C6 -5(2) . . . . ?
C2 C1 C5 C6 176.0(14) . . . . ?
N1 C1 C5 C4 172.2(12) . . . . ?
C2 C1 C5 C4 -7.2(12) . . . . ?
C4 C5 C6 C7 3.1(18) . . . . ?
C1 C5 C6 C7 179.5(12) . . . . ?
C5 C6 C7 C8 -1.8(19) . . . . ?
C6 C7 C8 C9 -1(2) . . . . ?
C7 C8 C9 C10 -176.4(14) . . . . ?
C7 C8 C9 C4 2(2) . . . . ?
C3 C4 C9 C8 173.0(13) . . . . ?
C5 C4 C9 C8 -0.6(18) . . . . ?
C3 C4 C9 C10 -8.4(19) . . . . ?
C5 C4 C9 C10 178.0(12) . . . . ?
C8 C9 C10 C11 -178.3(15) . . . . ?
C4 C9 C10 C11 3(2) . . . . ?
C9 C10 C11 C12 3(2) . . . . ?
C4 C3 C12 C11 -0.8(19) . . . . ?
C2 C3 C12 C11 -174.9(13) . . . . ?
C10 C11 C12 C3 -4(2) . . . . ?
C1 N1 C13 C18 81.1(14) . . . . ?
Ni1 N1 C13 C18 -97.8(11) . . . . ?
C1 N1 C13 C14 -100.5(12) . . . . ?
Ni1 N1 C13 C14 80.7(11) . . . . ?
C18 C13 C14 C15 2.8(15) . . . . ?
N1 C13 C14 C15 -175.8(9) . . . . ?
C18 C13 C14 C19 -172.7(9) . . . . ?
N1 C13 C14 C19 8.8(14) . . . . ?
C13 C14 C15 C16 -0.3(15) . . . . ?
C19 C14 C15 C16 175.0(10) . . . . ?
C14 C15 C16 C17 -2.2(16) . . . . ?
C14 C15 C16 C40 178.0(10) . . . . ?
C15 C16 C17 C18 2.3(16) . . . . ?
C40 C16 C17 C18 -177.9(10) . . . . ?
C16 C17 C18 C13 0.1(16) . . . . ?
C16 C17 C18 C41 179.5(9) . . . . ?
N1 C13 C18 C17 175.7(9) . . . . ?
C14 C13 C18 C17 -2.7(15) . . . . ?
N1 C13 C18 C41 -3.6(16) . . . . ?
C14 C13 C18 C41 177.9(9) . . . . ?
C15 C14 C19 C31 -103.8(12) . . . . ?
C13 C14 C19 C31 71.4(13) . . . . ?
C15 C14 C19 C21 29.3(15) . . . . ?
C13 C14 C19 C21 -155.5(9) . . . . ?
C25 C20 C21 C22 0.6(18) . . . . ?
C25 C20 C21 C19 -177.2(10) . . . . ?
C14 C19 C21 C20 -126.0(12) . . . . ?
C31 C19 C21 C20 8.6(16) . . . . ?
C14 C19 C21 C22 56.2(13) . . . . ?
C31 C19 C21 C22 -169.2(11) . . . . ?
C20 C21 C22 C23 -2.7(17) . . . . ?
C19 C21 C22 C23 175.2(11) . . . . ?
C21 C22 C23 C24 1.8(19) . . . . ?
C22 C23 C24 C25 1.0(18) . . . . ?
C22 C23 C24 C29 -178.4(12) . . . . ?
C21 C20 C25 C26 179.6(12) . . . . ?
C21 C20 C25 C24 2.4(18) . . . . ?
C29 C24 C25 C20 176.4(11) . . . . ?
C23 C24 C25 C20 -3.1(17) . . . . ?
C29 C24 C25 C26 -1.1(17) . . . . ?
C23 C24 C25 C26 179.5(11) . . . . ?
C20 C25 C26 C27 -174.3(12) . . . . ?
C24 C25 C26 C27 3.1(18) . . . . ?
C25 C26 C27 C28 -2(2) . . . . ?
C26 C27 C28 C29 -2(2) . . . . ?
C27 C28 C29 C24 4(2) . . . . ?
C25 C24 C29 C28 -2.6(19) . . . . ?
C23 C24 C29 C28 176.7(13) . . . . ?
C35 C30 C31 C32 0.0(18) . . . . ?
C35 C30 C31 C19 -173.8(10) . . . . ?
C14 C19 C31 C30 38.3(15) . . . . ?
C21 C19 C31 C30 -97.6(13) . . . . ?
C14 C19 C31 C32 -135.7(11) . . . . ?
C21 C19 C31 C32 88.5(12) . . . . ?
C30 C31 C32 C33 0.0(19) . . . . ?
C19 C31 C32 C33 174.2(11) . . . . ?
C31 C32 C33 C34 0(2) . . . . ?
C32 C33 C34 C35 0(2) . . . . ?
C32 C33 C34 C39 -180.0(13) . . . . ?
C33 C34 C35 C36 180.0(14) . . . . ?
C39 C34 C35 C36 0(2) . . . . ?
C33 C34 C35 C30 0(2) . . . . ?
C39 C34 C35 C30 180.0(13) . . . . ?
C31 C30 C35 C36 180.0(13) . . . . ?
C31 C30 C35 C34 0(2) . . . . ?
C34 C35 C36 C37 0(2) . . . . ?
C30 C35 C36 C37 180.0(14) . . . . ?
C35 C36 C37 C38 0(3) . . . . ?
C36 C37 C38 C39 0(3) . . . . ?
C37 C38 C39 C34 0(3) . . . . ?
C33 C34 C39 C38 180.0(16) . . . . ?
C35 C34 C39 C38 0(3) . . . . ?
C2 N2 C42 C43 -97.7(14) . . . . ?
Ni1 N2 C42 C43 84.4(14) . . . . ?
C2 N2 C42 C47 85.5(15) . . . . ?
Ni1 N2 C42 C47 -92.3(14) . . . . ?
C47 C42 C43 C44 -0.6(19) . . . . ?
N2 C42 C43 C44 -177.3(12) . . . . ?
C47 C42 C43 C48 -179.4(12) . . . . ?
N2 C42 C43 C48 3.8(18) . . . . ?
C42 C43 C44 C45 -1(2) . . . . ?
C48 C43 C44 C45 177.7(13) . . . . ?
C43 C44 C45 C46 2(2) . . . . ?
C43 C44 C45 C69 -179.3(14) . . . . ?
C44 C45 C46 C47 -1(2) . . . . ?
C69 C45 C46 C47 -179.9(14) . . . . ?
C45 C46 C47 C42 0(2) . . . . ?
C45 C46 C47 C70 -177.7(13) . . . . ?
C43 C42 C47 C46 1.3(19) . . . . ?
N2 C42 C47 C46 177.9(11) . . . . ?
C43 C42 C47 C70 178.6(11) . . . . ?
N2 C42 C47 C70 -4.7(19) . . . . ?
C44 C43 C48 C60 -97.6(17) . . . . ?
C42 C43 C48 C60 81.2(16) . . . . ?
C44 C43 C48 C50 30(2) . . . . ?
C42 C43 C48 C50 -151.3(13) . . . . ?
C54 C49 C50 C51 4(2) . . . . ?
C54 C49 C50 C48 177.0(13) . . . . ?
C43 C48 C50 C49 -101.2(18) . . . . ?
C60 C48 C50 C49 26(2) . . . . ?
C43 C48 C50 C51 71.4(16) . . . . ?
C60 C48 C50 C51 -161.4(15) . . . . ?
C49 C50 C51 C52 -1(2) . . . . ?
C48 C50 C51 C52 -174.6(14) . . . . ?
C50 C51 C52 C53 -5(2) . . . . ?
C51 C52 C53 C54 9(2) . . . . ?
C51 C52 C53 C58 179.5(14) . . . . ?
C52 C53 C54 C55 173.6(16) . . . . ?
C58 C53 C54 C55 3(3) . . . . ?
C52 C53 C54 C49 -6(3) . . . . ?
C58 C53 C54 C49 -176.4(14) . . . . ?
C50 C49 C54 C55 179.3(16) . . . . ?
C50 C49 C54 C53 -1(2) . . . . ?
C53 C54 C55 C56 2(3) . . . . ?
C49 C54 C55 C56 -178.5(15) . . . . ?
C54 C55 C56 C57 -6(3) . . . . ?
C55 C56 C57 C58 6(3) . . . . ?
C56 C57 C58 C53 -2(3) . . . . ?
C52 C53 C58 C57 -174.2(16) . . . . ?
C54 C53 C58 C57 -3(2) . . . . ?
C64 C59 C60 C61 0(3) . . . . ?
C64 C59 C60 C48 171.7(15) . . . . ?
C43 C48 C60 C59 -125.6(17) . . . . ?
C50 C48 C60 C59 105.1(17) . . . . ?
C43 C48 C60 C61 46.7(17) . . . . ?
C50 C48 C60 C61 -82.6(16) . . . . ?
C59 C60 C61 C62 0(3) . . . . ?
C48 C60 C61 C62 -172.9(15) . . . . ?
C60 C61 C62 C63 0(3) . . . . ?
C61 C62 C63 C64 0(4) . . . . ?
C61 C62 C63 C68 180.0(19) . . . . ?
C62 C63 C64 C65 180.0(19) . . . . ?
C68 C63 C64 C65 0(4) . . . . ?
C62 C63 C64 C59 0(4) . . . . ?
C68 C63 C64 C59 -180.0(18) . . . . ?
C60 C59 C64 C65 -180.0(18) . . . . ?
C60 C59 C64 C63 0(3) . . . . ?
C63 C64 C65 C66 0(4) . . . . ?
C59 C64 C65 C66 180.0(19) . . . . ?
C64 C65 C66 C67 0(4) . . . . ?
C65 C66 C67 C68 0(4) . . . . ?
C66 C67 C68 C63 0(4) . . . . ?
C62 C63 C68 C67 180(2) . . . . ?
C64 C63 C68 C67 0(4) . . . . ?
C83 N3 C71 C75 6(2) . . . . ?
Ni2 N3 C71 C75 -172.1(12) . . . . ?
C83 N3 C71 C72 -177.0(8) . . . . ?
Ni2 N3 C71 C72 4.6(12) . . . . ?
C112 N4 C72 C73 4.9(19) . . . . ?
Ni2 N4 C72 C73 -174.2(11) . . . . ?
C112 N4 C72 C71 -177.0(9) . . . . ?
Ni2 N4 C72 C71 3.9(11) . . . . ?
N3 C71 C72 N4 -6.0(14) . . . . ?
C75 C71 C72 N4 171.8(9) . . . . ?
N3 C71 C72 C73 172.6(10) . . . . ?
C75 C71 C72 C73 -9.6(11) . . . . ?
N4 C72 C73 C82 2(3) . . . . ?
C71 C72 C73 C82 -176.5(13) . . . . ?
N4 C72 C73 C74 -174.6(12) . . . . ?
C71 C72 C73 C74 7.2(12) . . . . ?
C82 C73 C74 C75 -179.4(10) . . . . ?
C72 C73 C74 C75 -2.1(13) . . . . ?
C82 C73 C74 C79 -0.8(16) . . . . ?
C72 C73 C74 C79 176.5(10) . . . . ?
C79 C74 C75 C76 -0.2(17) . . . . ?
C73 C74 C75 C76 178.5(9) . . . . ?
C79 C74 C75 C71 177.3(10) . . . . ?
C73 C74 C75 C71 -4.1(13) . . . . ?
N3 C71 C75 C76 2(2) . . . . ?
C72 C71 C75 C76 -175.0(11) . . . . ?
N3 C71 C75 C74 -175.1(14) . . . . ?
C72 C71 C75 C74 7.9(11) . . . . ?
C74 C75 C76 C77 -0.8(15) . . . . ?
C71 C75 C76 C77 -177.5(11) . . . . ?
C75 C76 C77 C78 2.2(17) . . . . ?
C76 C77 C78 C79 -2.7(18) . . . . ?
C75 C74 C79 C80 179.8(10) . . . . ?
C73 C74 C79 C80 1.3(16) . . . . ?
C75 C74 C79 C78 -0.2(16) . . . . ?
C73 C74 C79 C78 -178.7(10) . . . . ?
C77 C78 C79 C80 -178.4(12) . . . . ?
C77 C78 C79 C74 1.5(16) . . . . ?
C74 C79 C80 C81 0.9(18) . . . . ?
C78 C79 C80 C81 -179.2(12) . . . . ?
C79 C80 C81 C82 -3.3(19) . . . . ?
C72 C73 C82 C81 -177.9(13) . . . . ?
C74 C73 C82 C81 -1.9(17) . . . . ?
C80 C81 C82 C73 3.9(19) . . . . ?
C71 N3 C83 C84 93.1(14) . . . . ?
Ni2 N3 C83 C84 -88.8(12) . . . . ?
C71 N3 C83 C88 -94.4(13) . . . . ?
Ni2 N3 C83 C88 83.7(12) . . . . ?
C88 C83 C84 C85 3.5(18) . . . . ?
N3 C83 C84 C85 175.7(11) . . . . ?
C88 C83 C84 C89 177.8(10) . . . . ?
N3 C83 C84 C89 -10.0(17) . . . . ?
C83 C84 C85 C86 -3.6(19) . . . . ?
C89 C84 C85 C86 -177.8(11) . . . . ?
C84 C85 C86 C87 4.8(19) . . . . ?
C84 C85 C86 C110 -176.9(12) . . . . ?
C85 C86 C87 C88 -6(2) . . . . ?
C110 C86 C87 C88 175.6(12) . . . . ?
C84 C83 C88 C87 -4.4(17) . . . . ?
N3 C83 C88 C87 -176.8(11) . . . . ?
C84 C83 C88 C111 -177.6(11) . . . . ?
N3 C83 C88 C111 10.0(17) . . . . ?
C86 C87 C88 C83 6.1(19) . . . . ?
C86 C87 C88 C111 179.5(12) . . . . ?
C85 C84 C89 C101 97.9(14) . . . . ?
C83 C84 C89 C101 -76.2(14) . . . . ?
C85 C84 C89 C91 -28.4(16) . . . . ?
C83 C84 C89 C91 157.6(11) . . . . ?
C95 C90 C91 C92 -1.9(17) . . . . ?
C95 C90 C91 C89 175.6(10) . . . . ?
C101 C89 C91 C90 -10.5(15) . . . . ?
C84 C89 C91 C90 117.9(12) . . . . ?
C101 C89 C91 C92 167.1(11) . . . . ?
C84 C89 C91 C92 -64.6(13) . . . . ?
C90 C91 C92 C93 3.1(17) . . . . ?
C89 C91 C92 C93 -174.5(10) . . . . ?
C91 C92 C93 C94 -1.2(17) . . . . ?
C92 C93 C94 C95 -2.0(18) . . . . ?
C92 C93 C94 C99 178.6(11) . . . . ?
C91 C90 C95 C96 -177.5(12) . . . . ?
C91 C90 C95 C94 -1.3(17) . . . . ?
C99 C94 C95 C96 -0.9(18) . . . . ?
C93 C94 C95 C96 179.8(11) . . . . ?
C99 C94 C95 C90 -177.4(10) . . . . ?
C93 C94 C95 C90 3.3(18) . . . . ?
C90 C95 C96 C97 177.9(11) . . . . ?
C94 C95 C96 C97 1.7(19) . . . . ?
C95 C96 C97 C98 -4(2) . . . . ?
C96 C97 C98 C99 5(2) . . . . ?
C97 C98 C99 C94 -4(2) . . . . ?
C95 C94 C99 C98 2.1(18) . . . . ?
C93 C94 C99 C98 -178.5(11) . . . . ?
C105 C100 C101 C102 0.0(18) . . . . ?
C105 C100 C101 C89 174.7(11) . . . . ?
C84 C89 C101 C100 -41.0(15) . . . . ?
C91 C89 C101 C100 86.0(13) . . . . ?
C84 C89 C101 C102 134.0(10) . . . . ?
C91 C89 C101 C102 -99.0(11) . . . . ?
C100 C101 C102 C103 0.0(18) . . . . ?
C89 C101 C102 C103 -175.4(11) . . . . ?
C101 C102 C103 C104 0(2) . . . . ?
C102 C103 C104 C105 0(2) . . . . ?
C102 C103 C104 C109 180.0(14) . . . . ?
C103 C104 C105 C106 180.0(13) . . . . ?
C109 C104 C105 C106 0(2) . . . . ?
C103 C104 C105 C100 0(2) . . . . ?
C109 C104 C105 C100 180.0(14) . . . . ?
C101 C100 C105 C104 0(2) . . . . ?
C101 C100 C105 C106 180.0(12) . . . . ?
C104 C105 C106 C107 0(2) . . . . ?
C100 C105 C106 C107 180.0(14) . . . . ?
C105 C106 C107 C108 0(3) . . . . ?
C106 C107 C108 C109 0(3) . . . . ?
C107 C108 C109 C104 0(3) . . . . ?
C103 C104 C109 C108 180.0(14) . . . . ?
C105 C104 C109 C108 0(2) . . . . ?
C72 N4 C112 C113 94.2(14) . . . . ?
Ni2 N4 C112 C113 -86.9(13) . . . . ?
C72 N4 C112 C117 -86.8(14) . . . . ?
Ni2 N4 C112 C117 92.2(12) . . . . ?
C117 C112 C113 C114 -1.0(19) . . . . ?
N4 C112 C113 C114 178.0(12) . . . . ?
C117 C112 C113 C118 176.8(12) . . . . ?
N4 C112 C113 C118 -4.2(18) . . . . ?
C112 C113 C114 C115 3(2) . . . . ?
C118 C113 C114 C115 -175.0(13) . . . . ?
C113 C114 C115 C116 -5(2) . . . . ?
C113 C114 C115 C140 -178.7(15) . . . . ?
C114 C115 C116 C117 5(2) . . . . ?
C140 C115 C116 C117 179.2(15) . . . . ?
C113 C112 C117 C116 1.3(19) . . . . ?
N4 C112 C117 C116 -177.7(12) . . . . ?
C113 C112 C117 C139 -174.7(13) . . . . ?
N4 C112 C117 C139 6.3(19) . . . . ?
C115 C116 C117 C112 -3(2) . . . . ?
C115 C116 C117 C139 172.6(14) . . . . ?
C114 C113 C118 C130 -24.6(17) . . . . ?
C112 C113 C118 C130 157.8(12) . . . . ?
C114 C113 C118 C120 102.9(13) . . . . ?
C112 C113 C118 C120 -74.8(14) . . . . ?
C124 C119 C120 C121 3.0(15) . . . . ?
C124 C119 C120 C118 -178.7(8) . . . . ?
C130 C118 C120 C119 -105.6(12) . . . . ?
C113 C118 C120 C119 129.8(10) . . . . ?
C130 C118 C120 C121 72.6(14) . . . . ?
C113 C118 C120 C121 -51.9(13) . . . . ?
C119 C120 C121 C122 -2.7(17) . . . . ?
C118 C120 C121 C122 179.1(10) . . . . ?
C120 C121 C122 C123 -0.8(18) . . . . ?
C121 C122 C123 C124 3.7(18) . . . . ?
C121 C122 C123 C128 -177.4(10) . . . . ?
C122 C123 C124 C125 -179.2(11) . . . . ?
C128 C123 C124 C125 1.9(16) . . . . ?
C122 C123 C124 C119 -3.2(17) . . . . ?
C128 C123 C124 C119 177.9(9) . . . . ?
C120 C119 C124 C125 175.8(10) . . . . ?
C120 C119 C124 C123 -0.4(15) . . . . ?
C123 C124 C125 C126 -0.7(17) . . . . ?
C119 C124 C125 C126 -176.6(10) . . . . ?
C124 C125 C126 C127 -0.7(18) . . . . ?
C125 C126 C127 C128 0.8(19) . . . . ?
C126 C127 C128 C123 0.4(17) . . . . ?
C122 C123 C128 C127 179.3(11) . . . . ?
C124 C123 C128 C127 -1.7(16) . . . . ?
C134 C129 C130 C131 0.2(18) . . . . ?
C134 C129 C130 C118 178.3(11) . . . . ?
C120 C118 C130 C129 -5.2(18) . . . . ?
C113 C118 C130 C129 118.3(13) . . . . ?
C120 C118 C130 C131 172.9(11) . . . . ?
C113 C118 C130 C131 -63.6(15) . . . . ?
C129 C130 C131 C132 -1.8(18) . . . . ?
C118 C130 C131 C132 180.0(11) . . . . ?
C130 C131 C132 C133 2.0(19) . . . . ?
C131 C132 C133 C134 -1(2) . . . . ?
C131 C132 C133 C138 -177.9(11) . . . . ?
C132 C133 C134 C135 179.9(12) . . . . ?
C138 C133 C134 C135 -3(2) . . . . ?
C132 C133 C134 C129 -1.1(19) . . . . ?
C138 C133 C134 C129 176.2(11) . . . . ?
C130 C129 C134 C135 -179.8(12) . . . . ?
C130 C129 C134 C133 1.3(19) . . . . ?
C133 C134 C135 C136 -1(2) . . . . ?
C129 C134 C135 C136 -180.0(11) . . . . ?
C134 C135 C136 C137 7(2) . . . . ?
C135 C136 C137 C138 -10(2) . . . . ?
C136 C137 C138 C133 6(2) . . . . ?
C134 C133 C138 C137 0.4(19) . . . . ?
C132 C133 C138 C137 177.7(12) . . . . ?

loop_
_platon_squeeze_void_nr
_platon_squeeze_void_average_x
_platon_squeeze_void_average_y
_platon_squeeze_void_average_z
_platon_squeeze_void_volume
_platon_squeeze_void_count_electrons
1 -0.008 0.008 0.494 1620.8 81.0
